data_7229077
loop_
_publ_author_name
'Uchida, Sayaka'
'Hosono, Reina'
'Eguchi, Ryo'
'Kawahara, Ryosuke'
'Osuga, Ryota'
'Kondo, Junko Nomura'
'Hibino, Mitsuhiro'
'Mizuno, Noritaka'

_publ_section_title
;
 Proton Conduction in Alkali Metal Ion-Exchanged Porous Ionic Crystals
;
_journal_name_full 'Phys. Chem. Chem. Phys.'
_journal_paper_doi 10.1039/C7CP04619G
_journal_year 2017
_chemical_formula_moiety 'C54 H73 Cr6 Cs2 N6 O69.5 Si W12'
_chemical_formula_sum 'C54 H73 Cr6 Cs2 N6 O69.5 Si W12'
_chemical_formula_weight 4730.24
_space_group_crystal_system triclinic
_space_group_IT_number 2
_space_group_name_Hall '-P 1'
_space_group_name_H-M_alt 'P -1'
_symmetry_space_group_name_Hall '-P 1'
_symmetry_space_group_name_H-M 'P -1'
_atom_sites_solution_primary direct
_atom_sites_solution_secondary difmap
_audit_creation_date 2017-04-26
_audit_creation_method 'by CrystalStructure 4.2'
_audit_update_record
;
2017-06-30 deposited with the CCDC.
2017-09-06 downloaded from the CCDC.
;
_cell_angle_alpha 76.764(9)
_cell_angle_beta 73.713(9)
_cell_angle_gamma 73.912(9)
_cell_formula_units_Z 2
_cell_length_a 13.506(3)
_cell_length_b 20.537(5)
_cell_length_c 20.565(5)
_cell_measurement_reflns_used 15075
_cell_measurement_temperature 93
_cell_measurement_theta_max 25.40
_cell_measurement_theta_min 2.27
_cell_volume 5190(2)
_computing_cell_refinement CrystalClear
_computing_data_collection 'CrystalClear (Rigaku Inc., 2007)'
_computing_data_reduction CrystalClear
_computing_molecular_graphics 'CrystalStructure 4.2'
_computing_publication_material 'CrystalStructure 4.2 (Rigaku, 2015)'
_computing_structure_refinement SHELXL-2014/8
_computing_structure_solution 'SHELXL97 (Sheldrick, 2008)'
_diffrn_ambient_temperature 93
_diffrn_detector_area_resol_mean 7.314
_diffrn_measured_fraction_theta_full 0.976
_diffrn_measured_fraction_theta_max 0.969
_diffrn_measurement_device_type 'Rigaku Saturn70'
_diffrn_measurement_method \w
_diffrn_radiation_type 'Mo K\a'
_diffrn_radiation_wavelength 0.71075
_diffrn_reflns_av_R_equivalents 0.0896
_diffrn_reflns_Laue_measured_fraction_full 0.976
_diffrn_reflns_Laue_measured_fraction_max 0.969
_diffrn_reflns_limit_h_max 16
_diffrn_reflns_limit_h_min -16
_diffrn_reflns_limit_k_max 24
_diffrn_reflns_limit_k_min -19
_diffrn_reflns_limit_l_max 24
_diffrn_reflns_limit_l_min -24
_diffrn_reflns_number 35582
_diffrn_reflns_point_group_measured_fraction_full 0.976
_diffrn_reflns_point_group_measured_fraction_max 0.969
_diffrn_reflns_theta_full 25.242
_diffrn_reflns_theta_max 25.390
_diffrn_reflns_theta_min 2.180
_exptl_absorpt_coefficient_mu 14.660
_exptl_absorpt_correction_T_max 0.231
_exptl_absorpt_correction_T_min 0.099
_exptl_absorpt_correction_type multi-scan
_exptl_absorpt_process_details 'REQAB (Rigaku, 1998)'
_exptl_crystal_colour brown
_exptl_crystal_density_diffrn 3.027
_exptl_crystal_density_meas ?
_exptl_crystal_density_method 'not measured'
_exptl_crystal_description block
_exptl_crystal_F_000 4302.00
_exptl_crystal_size_max 0.800
_exptl_crystal_size_mid 0.400
_exptl_crystal_size_min 0.100
_refine_diff_density_max 4.11
_refine_diff_density_min -4.58
_refine_ls_goodness_of_fit_ref 0.956
_refine_ls_hydrogen_treatment undef
_refine_ls_number_parameters 744
_refine_ls_number_reflns 18507
_refine_ls_number_restraints 0
_refine_ls_R_factor_all 0.1011
_refine_ls_R_factor_gt 0.0724
_refine_ls_shift/su_max 0.001
_refine_ls_structure_factor_coef Fsqd
_refine_ls_weighting_details 'w = 1/[\s^2^(Fo^2^)+(0.0659P)^2^] where P=(Fo^2^+2Fc^2^)/3'
_refine_ls_weighting_scheme calc
_refine_ls_wR_factor_gt 0.1757
_refine_ls_wR_factor_ref 0.1936
_reflns_number_gt 10391
_reflns_number_total 18507
_reflns_threshold_expression F^2^>2.0\s(F^2^)
_cod_data_source_file c7cp04619g2.cif
_cod_data_source_block global
_cod_depositor_comments
;
The following automatic conversions were performed:

'_exptl_crystal_density_meas' value 'not measured' was changed to '?'
- the value is perceived as not measured.

Automatic conversion script
Id: cif_fix_values 4973 2017-02-22 13:04:09Z antanas 
;
_cod_database_code 7229077

loop_
_space_group_symop_id
_space_group_symop_operation_xyz
1 +X,+Y,+Z
2 -X,-Y,-Z

loop_
_atom_site_label
_atom_site_type_symbol
_atom_site_fract_x
_atom_site_fract_y
_atom_site_fract_z
_atom_site_U_iso_or_equiv
_atom_site_adp_type
_atom_site_occupancy
_atom_site_site_symmetry_order
_atom_site_calc_flag
_atom_site_refinement_flags_occupancy
W1 W 0.45035(6) 0.05582(4) 0.77704(4) 0.01649(19) Uani 1 1 d .
W2 W 0.04994(6) 0.22234(4) 0.94461(4) 0.01681(19) Uani 1 1 d .
W3 W 0.05044(6) 0.36027(4) 0.80542(4) 0.0201(2) Uani 1 1 d .
W4 W 0.44987(7) 0.19425(4) 0.63997(4) 0.0207(2) Uani 1 1 d .
W5 W -0.01030(6) 0.20831(4) 0.79173(4) 0.0219(2) Uani 1 1 d .
W6 W 0.51033(6) 0.20776(4) 0.79097(4) 0.0220(2) Uani 1 1 d .
W7 W 0.30980(8) 0.22292(4) 0.94330(4) 0.0268(2) Uani 1 1 d .
W8 W 0.18872(8) 0.05709(4) 0.77660(5) 0.0268(2) Uani 1 1 d .
W9 W 0.24918(8) 0.34674(4) 0.65393(5) 0.0297(2) Uani 1 1 d .
W10 W 0.18762(8) 0.19488(5) 0.64003(5) 0.0357(3) Uani 1 1 d .
W11 W 0.24951(7) 0.07089(4) 0.92961(5) 0.0264(2) Uani 1 1 d .
W12 W 0.31056(8) 0.36058(4) 0.80446(5) 0.0361(3) Uani 1 1 d .
Cs1 Cs 0.2208(5) -0.0723(2) 1.1426(2) 0.107(2) Uani 0.5 1 d P
Cs2 Cs 0.2792(6) -0.1429(2) 1.0721(3) 0.130(2) Uani 0.5 1 d P
Cs3 Cs 0.5572(3) 0.12423(17) 1.0667(2) 0.0654(12) Uani 0.5 1 d P
Cs4 Cs -0.0593(4) -0.0652(2) 0.8756(2) 0.0826(15) Uani 0.5 1 d P
Cr1 Cr 0.5284(2) -0.20457(14) 0.65438(15) 0.0179(7) Uani 1 1 d .
Cr2 Cr 0.5289(2) -0.36888(14) 0.67577(15) 0.0165(7) Uani 1 1 d .
Cr3 Cr 0.4658(2) -0.29052(15) 0.81093(15) 0.0167(7) Uani 1 1 d .
Cr4 Cr -0.0343(2) -0.18948(14) 0.71012(16) 0.0174(7) Uani 1 1 d .
Cr5 Cr 0.0285(2) -0.32467(14) 0.63146(15) 0.0156(7) Uani 1 1 d .
Cr6 Cr 0.0277(3) -0.34571(14) 0.79617(16) 0.0193(7) Uani 1 1 d .
Si1 Si 0.2493(4) 0.2082(2) 0.7917(3) 0.0120(11) Uani 1 1 d .
O1 O 0.2832(17) 0.2300(10) 0.7088(11) 0.008(5) Uiso 0.5 1 d P
O2 O 0.2191(16) 0.1908(9) 0.8735(10) 0.000(4) Uiso 0.5 1 d P
O3 O 0.3688(16) 0.1783(9) 0.7599(10) 0.000(4) Uiso 0.5 1 d P
O4 O 0.1328(19) 0.2390(11) 0.8214(12) 0.016(6) Uiso 0.5 1 d P
O5 O 0.2802(19) 0.1239(11) 0.8095(12) 0.015(6) Uiso 0.5 1 d P
O6 O 0.1736(18) 0.1761(11) 0.7621(11) 0.010(5) Uiso 0.5 1 d P
O7 O 0.330(2) 0.2395(12) 0.8192(13) 0.022(6) Uiso 0.5 1 d P
O8 O 0.2206(17) 0.2925(10) 0.7683(11) 0.009(5) Uiso 0.5 1 d P
O9 O 0.3829(16) 0.2888(10) 0.6222(10) 0.078(6) Uiso 1 1 d .
O10 O 0.1901(17) 0.2910(10) 0.6256(11) 0.088(7) Uiso 1 1 d .
O11 O 0.3058(15) 0.3793(9) 0.7089(10) 0.066(6) Uiso 1 1 d .
O12 O 0.1138(15) 0.3825(9) 0.7101(10) 0.072(6) Uiso 1 1 d .
O13 O 0.1598(15) 0.3874(9) 0.8242(10) 0.071(6) Uiso 1 1 d .
O14 O 0.2907(15) 0.3127(9) 0.8967(10) 0.066(6) Uiso 1 1 d .
O15 O 0.4478(15) 0.3014(9) 0.7808(10) 0.064(5) Uiso 1 1 d .
O16 O 0.5232(12) 0.2160(7) 0.6956(8) 0.039(4) Uiso 1 1 d .
O17 O 0.4474(15) 0.1950(9) 0.8870(10) 0.073(6) Uiso 1 1 d .
O18 O 0.4767(12) 0.1036(8) 0.6869(8) 0.044(4) Uiso 1 1 d .
O19 O 0.5247(12) 0.1110(7) 0.7991(8) 0.036(4) Uiso 1 1 d .
O20 O 0.3876(16) 0.0371(10) 0.8721(10) 0.076(6) Uiso 1 1 d .
O21 O 0.0464(15) 0.2175(9) 0.6969(10) 0.071(6) Uiso 1 1 d .
O22 O -0.0192(11) 0.1985(7) 0.8887(7) 0.030(3) Uiso 1 1 d .
O23 O 0.1888(15) 0.0399(9) 0.8721(10) 0.071(6) Uiso 1 1 d .
O24 O 0.3130(15) 0.1276(9) 0.9600(10) 0.072(6) Uiso 1 1 d .
O25 O 0.1591(15) 0.2428(9) 0.9741(10) 0.066(6) Uiso 1 1 d .
O26 O 0.3374(15) 0.1773(9) 0.6170(10) 0.067(6) Uiso 1 1 d .
O27 O 0.2007(14) 0.0994(9) 0.6892(9) 0.059(5) Uiso 1 1 d .
O28 O 0.3393(16) 0.0271(10) 0.7575(11) 0.081(7) Uiso 1 1 d .
O29 O -0.0175(12) 0.3030(7) 0.7830(8) 0.044(4) Uiso 1 1 d .
O30 O 0.0483(15) 0.1103(9) 0.8015(10) 0.068(6) Uiso 1 1 d .
O31 O -0.1387(14) 0.2087(8) 0.7956(9) 0.055(5) Uiso 1 1 d .
O32 O 0.1107(14) 0.1258(9) 0.9653(9) 0.062(5) Uiso 1 1 d .
O33 O 0.0270(13) 0.3134(8) 0.8952(8) 0.046(4) Uiso 1 1 d .
O34 O -0.0478(13) 0.4324(8) 0.8143(8) 0.047(4) Uiso 1 1 d .
O35 O 0.5450(12) 0.1883(7) 0.5657(8) 0.042(4) Uiso 1 1 d .
O36 O -0.0486(13) 0.2275(8) 1.0170(8) 0.049(5) Uiso 1 1 d .
O37 O 0.6356(14) 0.2052(8) 0.7943(9) 0.058(5) Uiso 1 1 d .
O38 O 0.5456(13) -0.0185(8) 0.7723(8) 0.049(5) Uiso 1 1 d .
O39 O 0.3458(12) 0.2275(7) 1.0156(8) 0.037(4) Uiso 1 1 d .
O40 O 0.1563(11) -0.0155(7) 0.7749(7) 0.036(4) Uiso 1 1 d .
O41 O 0.2477(12) 0.0042(7) 0.9945(8) 0.035(4) Uiso 1 1 d .
O42 O 0.3416(11) 0.4310(7) 0.8104(7) 0.032(4) Uiso 1 1 d .
O43 O 0.2523(13) 0.4105(8) 0.5875(9) 0.051(5) Uiso 1 1 d .
O44 O 0.1607(11) 0.1909(7) 0.5666(7) 0.031(4) Uiso 1 1 d .
O100 O 0.5090(9) -0.2884(6) 0.7134(6) 0.015(3) Uiso 1 1 d .
O101 O 0.6224(10) -0.1901(6) 0.7049(7) 0.024(3) Uiso 1 1 d .
O102 O 0.5511(11) -0.2264(6) 0.8137(7) 0.027(3) Uiso 1 1 d .
O103 O 0.4074(10) -0.1457(6) 0.7076(7) 0.022(3) Uiso 1 1 d .
O104 O 0.3451(10) -0.2110(6) 0.8064(7) 0.022(3) Uiso 1 1 d .
O105 O 0.6553(10) -0.2480(6) 0.5901(7) 0.026(3) Uiso 1 1 d .
O106 O 0.6688(10) -0.3622(6) 0.6171(6) 0.020(3) Uiso 1 1 d .
O107 O 0.4366(10) -0.2084(6) 0.5977(6) 0.018(3) Uiso 1 1 d .
O108 O 0.4569(10) -0.3204(6) 0.6012(6) 0.020(3) Uiso 1 1 d .
O109 O 0.3964(10) -0.3923(6) 0.7296(6) 0.019(3) Uiso 1 1 d .
O110 O 0.3725(10) -0.3535(6) 0.8285(6) 0.020(3) Uiso 1 1 d .
O111 O 0.6012(11) -0.4288(7) 0.7466(7) 0.033(4) Uiso 1 1 d .
O112 O 0.5873(10) -0.3681(6) 0.8273(7) 0.024(3) Uiso 1 1 d .
O113 O 0.0073(9) -0.2870(5) 0.7118(6) 0.012(3) Uiso 1 1 d .
O114 O 0.1701(10) -0.3836(6) 0.6381(7) 0.025(3) Uiso 1 1 d .
O115 O 0.1547(10) -0.4103(6) 0.7527(7) 0.024(3) Uiso 1 1 d .
O116 O -0.0436(10) -0.3994(6) 0.6805(7) 0.024(3) Uiso 1 1 d .
O117 O -0.0643(10) -0.4034(6) 0.7924(7) 0.023(3) Uiso 1 1 d .
O118 O 0.1228(10) -0.2950(6) 0.8102(7) 0.024(3) Uiso 1 1 d .
O119 O 0.0500(11) -0.1851(6) 0.7733(7) 0.027(3) Uiso 1 1 d .
O120 O -0.0935(10) -0.2936(6) 0.8556(6) 0.021(3) Uiso 1 1 d .
O121 O -0.1582(11) -0.1953(6) 0.7892(7) 0.028(3) Uiso 1 1 d .
O122 O 0.0857(10) -0.1725(6) 0.6323(7) 0.022(3) Uiso 1 1 d .
O123 O 0.1046(10) -0.2553(6) 0.5698(7) 0.025(3) Uiso 1 1 d .
O124 O -0.1059(10) -0.2694(6) 0.6086(7) 0.023(3) Uiso 1 1 d .
O125 O -0.1269(10) -0.1719(6) 0.6469(7) 0.024(3) Uiso 1 1 d .
O200 O -0.0435(14) 0.0420(8) 0.9426(9) 0.056(5) Uiso 1 1 d .
O201 O 0.4579(15) -0.0599(9) 1.0412(10) 0.064(5) Uiso 1 1 d .
O202 O -0.1844(18) 0.1217(11) 1.0595(12) 0.100(8) Uiso 1 1 d .
O203 O 0.682(3) -0.0602(17) 0.8787(19) 0.061(10) Uiso 0.5 1 d P
N1 N 0.5584(13) -0.1149(8) 0.5923(8) 0.024(4) Uiso 1 1 d .
N2 N 0.5504(12) -0.4571(7) 0.6312(8) 0.020(4) Uiso 1 1 d .
N3 N 0.4187(13) -0.2965(7) 0.9197(8) 0.021(4) Uiso 1 1 d .
N4 N -0.0812(13) -0.0789(8) 0.7030(8) 0.024(4) Uiso 1 1 d .
N5 N 0.0521(12) -0.3699(7) 0.5441(8) 0.017(4) Uiso 1 1 d .
N6 N 0.0548(13) -0.4086(8) 0.8880(9) 0.026(4) Uiso 1 1 d .
C1 C 0.5585(17) -0.0609(10) 0.6203(11) 0.030(5) Uiso 1 1 d .
C2 C 0.6040(16) -0.0067(10) 0.5784(10) 0.025(5) Uiso 1 1 d .
C3 C 0.6460(19) -0.0050(12) 0.5077(13) 0.044(6) Uiso 1 1 d .
C4 C 0.6332(17) -0.0562(11) 0.4779(11) 0.031(5) Uiso 1 1 d .
C5 C 0.5895(17) -0.1140(10) 0.5231(11) 0.033(5) Uiso 1 1 d .
C6 C 0.702(2) 0.0507(12) 0.4609(13) 0.046(7) Uiso 1 1 d .
C7 C 0.817(3) 0.0303(18) 0.4675(19) 0.103(13) Uiso 1 1 d .
C8 C 0.5989(16) -0.4576(10) 0.5629(10) 0.025(5) Uiso 1 1 d .
C9 C 0.6150(15) -0.5147(9) 0.5323(10) 0.021(4) Uiso 1 1 d .
C10 C 0.5840(15) -0.5738(9) 0.5708(10) 0.021(4) Uiso 1 1 d .
C11 C 0.5352(18) -0.5744(11) 0.6406(12) 0.035(6) Uiso 1 1 d .
C12 C 0.5193(16) -0.5149(10) 0.6702(11) 0.029(5) Uiso 1 1 d .
C13 C 0.6041(17) -0.6371(10) 0.5386(11) 0.031(5) Uiso 1 1 d .
C14 C 0.6890(19) -0.6918(11) 0.5636(12) 0.043(6) Uiso 1 1 d .
C15 C 0.4924(17) -0.3042(10) 0.9542(11) 0.030(5) Uiso 1 1 d .
C16 C 0.4669(18) -0.3145(11) 1.0252(12) 0.039(6) Uiso 1 1 d .
C17 C 0.3641(18) -0.3207(11) 1.0596(12) 0.034(6) Uiso 1 1 d .
C18 C 0.2857(17) -0.3103(10) 1.0218(11) 0.032(5) Uiso 1 1 d .
C19 C 0.3208(16) -0.2984(9) 0.9517(10) 0.024(5) Uiso 1 1 d .
C20 C 0.330(2) -0.3399(12) 1.1407(13) 0.047(7) Uiso 1 1 d .
C21 C 0.408(3) -0.4040(19) 1.167(2) 0.111(13) Uiso 1 1 d .
C22 C 0.3391(17) -0.1562(10) 0.7602(11) 0.031(5) Uiso 1 1 d .
C23 C 0.6126(17) -0.1977(10) 0.7673(11) 0.031(5) Uiso 1 1 d .
C24 C 0.4215(15) -0.2564(9) 0.5804(9) 0.018(4) Uiso 1 1 d .
C25 C 0.6988(16) -0.3087(10) 0.5856(11) 0.028(5) Uiso 1 1 d .
C26 C 0.3484(15) -0.3872(9) 0.7929(10) 0.021(4) Uiso 1 1 d .
C27 C 0.6263(17) -0.4171(10) 0.7963(11) 0.030(5) Uiso 1 1 d .
C28 C -0.0064(17) -0.0456(10) 0.6952(11) 0.032(5) Uiso 1 1 d .
C29 C -0.0311(17) 0.0255(10) 0.6832(11) 0.030(5) Uiso 1 1 d .
C30 C -0.1383(16) 0.0608(10) 0.6770(10) 0.026(5) Uiso 1 1 d .
C31 C -0.2126(17) 0.0233(10) 0.6878(11) 0.030(5) Uiso 1 1 d .
C32 C -0.1811(15) -0.0474(9) 0.7014(10) 0.022(5) Uiso 1 1 d .
C33 C -0.1684(19) 0.1404(11) 0.6593(12) 0.040(6) Uiso 1 1 d .
C34 C -0.091(2) 0.1644(15) 0.5939(16) 0.075(9) Uiso 1 1 d .
C35 C 0.0194(16) -0.3314(10) 0.4873(10) 0.025(5) Uiso 1 1 d .
C36 C 0.0344(17) -0.3601(10) 0.4274(11) 0.031(5) Uiso 1 1 d .
C37 C 0.0850(15) -0.4296(9) 0.4274(10) 0.022(5) Uiso 1 1 d .
C38 C 0.1146(15) -0.4677(9) 0.4863(10) 0.019(4) Uiso 1 1 d .
C39 C 0.0984(15) -0.4376(9) 0.5439(10) 0.020(4) Uiso 1 1 d .
C40 C 0.1022(17) -0.4618(10) 0.3640(11) 0.033(5) Uiso 1 1 d .
C41 C 0.1859(18) -0.4356(11) 0.3086(12) 0.040(6) Uiso 1 1 d .
C42 C 0.0571(16) -0.3802(10) 0.9392(11) 0.029(5) Uiso 1 1 d .
C43 C 0.1019(16) -0.4207(10) 0.9943(10) 0.025(5) Uiso 1 1 d .
C44 C 0.1390(17) -0.4929(10) 0.9949(11) 0.029(5) Uiso 1 1 d .
C45 C 0.1331(18) -0.5215(11) 0.9422(12) 0.038(6) Uiso 1 1 d .
C46 C 0.0890(15) -0.4779(9) 0.8879(10) 0.022(5) Uiso 1 1 d .
C47 C 0.194(2) -0.5396(13) 1.0519(14) 0.052(7) Uiso 1 1 d .
C48 C 0.301(4) -0.537(2) 1.032(2) 0.132(16) Uiso 1 1 d .
C49 C 0.1145(16) -0.2325(10) 0.8044(11) 0.028(5) Uiso 1 1 d .
C50 C -0.1632(16) -0.2384(10) 0.8426(10) 0.025(5) Uiso 1 1 d .
C51 C 0.1268(15) -0.2035(9) 0.5808(10) 0.022(4) Uiso 1 1 d .
C52 C -0.1515(15) -0.2065(9) 0.6118(10) 0.022(5) Uiso 1 1 d .
C53 C -0.0801(15) -0.4191(9) 0.7436(10) 0.018(4) Uiso 1 1 d .
C54 C 0.1996(16) -0.4160(10) 0.6932(11) 0.025(5) Uiso 1 1 d .

loop_
_atom_site_aniso_label
_atom_site_aniso_U_11
_atom_site_aniso_U_22
_atom_site_aniso_U_33
_atom_site_aniso_U_23
_atom_site_aniso_U_13
_atom_site_aniso_U_12
W1 0.0133(4) 0.0206(4) 0.0176(4) -0.0054(3) -0.0122(3) 0.0034(3)
W2 0.0141(4) 0.0161(4) 0.0227(5) -0.0063(3) -0.0066(4) -0.0026(3)
W3 0.0195(5) 0.0154(4) 0.0280(5) -0.0082(3) -0.0111(4) 0.0015(3)
W4 0.0198(5) 0.0268(4) 0.0181(4) -0.0087(3) -0.0083(4) -0.0017(4)
W5 0.0147(4) 0.0218(4) 0.0280(5) -0.0011(4) -0.0134(4) 0.0037(3)
W6 0.0148(4) 0.0271(5) 0.0227(5) -0.0012(4) -0.0052(4) -0.0041(4)
W7 0.0487(6) 0.0235(5) 0.0180(5) -0.0055(3) -0.0225(4) -0.0072(4)
W8 0.0494(6) 0.0150(4) 0.0260(5) -0.0053(3) -0.0175(4) -0.0128(4)
W9 0.0513(6) 0.0193(4) 0.0230(5) 0.0109(4) -0.0233(4) -0.0120(4)
W10 0.0516(6) 0.0315(5) 0.0279(5) -0.0151(4) -0.0367(5) 0.0205(5)
W11 0.0284(5) 0.0278(5) 0.0297(5) 0.0183(4) -0.0263(4) -0.0161(4)
W12 0.0540(7) 0.0247(5) 0.0332(6) -0.0148(4) 0.0103(5) -0.0272(5)
Cs1 0.163(5) 0.081(3) 0.053(3) 0.011(2) -0.015(3) -0.014(3)
Cs2 0.194(7) 0.073(3) 0.104(5) 0.009(3) -0.035(4) -0.018(4)
Cs3 0.069(3) 0.044(2) 0.075(3) -0.0254(19) -0.023(2) 0.0191(19)
Cs4 0.083(3) 0.092(3) 0.057(3) -0.030(2) 0.009(2) -0.005(3)
Cr1 0.0247(18) 0.0175(16) 0.0159(17) -0.0054(13) -0.0073(14) -0.0069(14)
Cr2 0.0231(18) 0.0151(15) 0.0154(16) -0.0020(12) -0.0102(14) -0.0055(13)
Cr3 0.0192(17) 0.0202(16) 0.0178(17) -0.0049(13) -0.0143(14) -0.0044(14)
Cr4 0.0212(18) 0.0143(15) 0.0238(18) -0.0042(13) -0.0159(15) -0.0038(13)
Cr5 0.0208(17) 0.0155(15) 0.0146(16) -0.0009(12) -0.0131(14) -0.0026(13)
Cr6 0.0284(19) 0.0150(15) 0.0198(17) -0.0038(13) -0.0175(15) -0.0007(14)
Si1 0.021(3) 0.010(2) 0.011(3) -0.0029(19) -0.009(2) -0.005(2)

loop_
_atom_type_symbol
_atom_type_description
_atom_type_scat_dispersion_real
_atom_type_scat_dispersion_imag
_atom_type_scat_source
C C 0.0033 0.0016
;
International Tables for Crystallography
(Vol. C, Tables 4.2.6.8 and 6.1.1.4)
;
H H 0.0000 0.0000
;
International Tables for Crystallography
(Vol. C, Table 6.1.1.4)
;
N N 0.0061 0.0033
;
International Tables for Crystallography
(Vol. C, Tables 4.2.6.8 and 6.1.1.4)
;
Si Si 0.0817 0.0704
;
International Tables for Crystallography
(Vol. C, Tables 4.2.6.8 and 6.1.1.4)
;
W W -0.8490 6.8722
;
International Tables for Crystallography
(Vol. C, Tables 4.2.6.8 and 6.1.1.4)
;
Cr Cr 0.3209 0.6236
;
International Tables for Crystallography
(Vol. C, Tables 4.2.6.8 and 6.1.1.4)
;
O O 0.0106 0.0060
;
International Tables for Crystallography
(Vol. C, Tables 4.2.6.8 and 6.1.1.4)
;
Cs Cs -0.3680 2.1192
;
International Tables for Crystallography
(Vol. C, Tables 4.2.6.8 and 6.1.1.4)
;

loop_
_geom_angle_atom_site_label_1
_geom_angle_atom_site_label_2
_geom_angle_atom_site_label_3
_geom_angle
_geom_angle_site_symmetry_1
_geom_angle_site_symmetry_3
O38 W1 O18 102.9(7) . .
O38 W1 O20 97.4(8) . .
O18 W1 O20 159.6(7) . .
O38 W1 O19 99.8(7) . .
O18 W1 O19 87.5(7) . .
O20 W1 O19 87.8(8) . .
O38 W1 O28 99.1(8) . .
O18 W1 O28 88.9(8) . .
O20 W1 O28 89.1(9) . .
O19 W1 O28 161.1(7) . .
O38 W1 O5 156.2(8) . .
O18 W1 O5 94.6(7) . .
O20 W1 O5 66.3(8) . .
O19 W1 O5 96.9(7) . .
O28 W1 O5 64.9(8) . .
O38 W1 O3 159.5(7) . .
O18 W1 O3 63.1(6) . .
O20 W1 O3 96.9(7) . .
O19 W1 O3 66.2(7) . .
O28 W1 O3 95.7(8) . .
O5 W1 O3 44.3(7) . .
O38 W1 Cs3 56.6(5) . 2_657
O18 W1 Cs3 155.3(5) . 2_657
O20 W1 Cs3 43.7(6) . 2_657
O19 W1 Cs3 108.1(4) . 2_657
O28 W1 Cs3 81.9(6) . 2_657
O5 W1 Cs3 102.0(6) . 2_657
O3 W1 Cs3 140.4(4) . 2_657
O36 W2 O22 99.5(7) . .
O36 W2 O33 103.2(7) . .
O22 W2 O33 88.6(7) . .
O36 W2 O25 100.2(8) . .
O22 W2 O25 160.3(7) . .
O33 W2 O25 88.0(8) . .
O36 W2 O32 97.0(7) . .
O22 W2 O32 86.6(7) . .
O33 W2 O32 159.8(7) . .
O25 W2 O32 89.9(8) . .
O36 W2 O2 159.6(8) . .
O22 W2 O2 93.8(7) . .
O33 W2 O2 92.5(7) . .
O25 W2 O2 66.9(7) . .
O32 W2 O2 68.3(7) . .
O36 W2 O4 157.7(8) . .
O22 W2 O4 64.9(7) . .
O33 W2 O4 62.5(7) . .
O25 W2 O4 96.4(8) . .
O32 W2 O4 97.8(7) . .
O2 W2 O4 42.7(7) . .
O36 W2 Cs4 58.3(5) . 2_557
O22 W2 Cs4 108.2(4) . 2_557
O33 W2 Cs4 156.2(5) . 2_557
O25 W2 Cs4 81.5(5) . 2_557
O32 W2 Cs4 42.2(5) . 2_557
O2 W2 Cs4 102.8(5) . 2_557
O4 W2 Cs4 139.7(5) . 2_557
O34 W3 O33 100.2(7) . .
O34 W3 O13 100.4(8) . .
O33 W3 O13 87.6(8) . .
O34 W3 O29 101.5(7) . .
O33 W3 O29 88.6(7) . .
O13 W3 O29 158.1(7) . .
O34 W3 O12 99.0(8) . .
O33 W3 O12 160.7(7) . .
O13 W3 O12 87.5(9) . .
O29 W3 O12 89.0(8) . .
O34 W3 O8 158.2(7) . .
O33 W3 O8 95.9(7) . .
O13 W3 O8 65.6(8) . .
O29 W3 O8 93.4(7) . .
O12 W3 O8 65.1(8) . .
O34 W3 O4 157.4(8) . .
O33 W3 O4 63.7(7) . .
O13 W3 O4 94.9(8) . .
O29 W3 O4 64.2(8) . .
O12 W3 O4 98.2(8) . .
O8 W3 O4 44.4(7) . .
O35 W4 O26 101.8(8) . .
O35 W4 O18 101.6(7) . .
O26 W4 O18 89.0(8) . .
O35 W4 O16 100.8(7) . .
O26 W4 O16 157.4(7) . .
O18 W4 O16 87.4(7) . .
O35 W4 O9 99.4(8) . .
O26 W4 O9 86.2(9) . .
O18 W4 O9 159.0(7) . .
O16 W4 O9 89.2(8) . .
O35 W4 O1 156.8(8) . .
O26 W4 O1 63.7(8) . .
O18 W4 O1 96.4(7) . .
O16 W4 O1 94.6(7) . .
O9 W4 O1 63.2(8) . .
O35 W4 O3 159.7(7) . .
O26 W4 O3 92.7(8) . .
O18 W4 O3 64.1(6) . .
O16 W4 O3 65.7(7) . .
O9 W4 O3 95.6(7) . .
O1 W4 O3 43.6(7) . .
O31 W5 O21 100.9(9) . .
O31 W5 O29 101.5(7) . .
O21 W5 O29 86.9(7) . .
O31 W5 O22 98.9(7) . .
O21 W5 O22 160.2(8) . .
O29 W5 O22 89.3(6) . .
O31 W5 O30 99.0(8) . .
O21 W5 O30 90.5(8) . .
O29 W5 O30 159.4(8) . .
O22 W5 O30 86.2(7) . .
O31 W5 O6 158.4(8) . .
O21 W5 O6 66.5(8) . .
O29 W5 O6 95.4(7) . .
O22 W5 O6 94.6(7) . .
O30 W5 O6 65.0(8) . .
O31 W5 O4 156.1(8) . .
O21 W5 O4 96.7(8) . .
O29 W5 O4 63.3(7) . .
O22 W5 O4 64.4(7) . .
O30 W5 O4 96.8(8) . .
O6 W5 O4 45.4(8) . .
O31 W5 Cs2 38.7(6) . 2_557
O21 W5 Cs2 135.3(6) . 2_557
O29 W5 Cs2 114.0(5) . 2_557
O22 W5 Cs2 63.4(4) . 2_557
O30 W5 Cs2 81.7(5) . 2_557
O6 W5 Cs2 141.7(5) . 2_557
O4 W5 Cs2 127.8(5) . 2_557
O31 W5 Cs1 40.2(5) . 2_557
O21 W5 Cs1 111.5(6) . 2_557
O29 W5 Cs1 138.4(5) . 2_557
O22 W5 Cs1 83.9(4) . 2_557
O30 W5 Cs1 61.0(6) . 2_557
O6 W5 Cs1 125.9(5) . 2_557
O4 W5 Cs1 143.1(5) . 2_557
Cs2 W5 Cs1 28.86(10) 2_557 2_557
O37 W6 O15 103.0(8) . .
O37 W6 O16 102.1(8) . .
O15 W6 O16 86.4(7) . .
O37 W6 O17 99.0(9) . .
O15 W6 O17 92.1(8) . .
O16 W6 O17 158.6(8) . .
O37 W6 O19 97.8(7) . .
O15 W6 O19 159.2(8) . .
O16 W6 O19 88.7(6) . .
O17 W6 O19 85.3(7) . .
O37 W6 O7 156.2(9) . .
O15 W6 O7 62.4(8) . .
O16 W6 O7 95.8(8) . .
O17 W6 O7 64.9(9) . .
O19 W6 O7 98.1(8) . .
O37 W6 O3 158.3(7) . .
O15 W6 O3 93.6(8) . .
O16 W6 O3 64.7(6) . .
O17 W6 O3 94.1(8) . .
O19 W6 O3 66.1(6) . .
O7 W6 O3 45.3(8) . .
O37 W6 Cs1 38.3(6) . 2_657
O15 W6 Cs1 138.0(6) . 2_657
O16 W6 Cs1 112.7(4) . 2_657
O17 W6 Cs1 82.4(6) . 2_657
O19 W6 Cs1 62.1(5) . 2_657
O7 W6 Cs1 143.7(6) . 2_657
O3 W6 Cs1 128.2(4) . 2_657
O37 W6 Cs2 38.1(6) . 2_657
O15 W6 Cs2 114.0(6) . 2_657
O16 W6 Cs2 136.6(5) . 2_657
O17 W6 Cs2 62.9(6) . 2_657
O19 W6 Cs2 83.1(5) . 2_657
O7 W6 Cs2 127.5(7) . 2_657
O3 W6 Cs2 143.5(5) . 2_657
Cs1 W6 Cs2 28.71(10) 2_657 2_657
O39 W7 O14 103.9(8) . .
O39 W7 O24 99.0(8) . .
O14 W7 O24 157.1(9) . .
O39 W7 O17 98.9(8) . .
O14 W7 O17 93.5(8) . .
O24 W7 O17 83.1(8) . .
O39 W7 O25 100.9(8) . .
O14 W7 O25 85.5(8) . .
O24 W7 O25 90.0(8) . .
O17 W7 O25 159.9(9) . .
O39 W7 O2 158.7(7) . .
O14 W7 O2 91.7(8) . .
O24 W7 O2 66.2(8) . .
O17 W7 O2 94.6(8) . .
O25 W7 O2 65.4(7) . .
O39 W7 O7 153.3(8) . .
O14 W7 O7 62.8(8) . .
O24 W7 O7 96.3(8) . .
O17 W7 O7 61.4(9) . .
O25 W7 O7 100.8(9) . .
O2 W7 O7 47.7(8) . .
O39 W7 Cs3 37.8(5) . .
O14 W7 Cs3 124.5(6) . .
O24 W7 Cs3 75.1(6) . .
O17 W7 Cs3 67.4(6) . .
O25 W7 Cs3 128.9(6) . .
O2 W7 Cs3 139.1(4) . .
O7 W7 Cs3 128.8(6) . .
O40 W8 O27 102.5(8) . .
O40 W8 O30 97.1(7) . .
O27 W8 O30 90.9(8) . .
O40 W8 O28 100.0(8) . .
O27 W8 O28 88.4(8) . .
O30 W8 O28 162.6(9) . .
O40 W8 O23 97.3(8) . .
O27 W8 O23 160.2(8) . .
O30 W8 O23 86.7(8) . .
O28 W8 O23 88.1(9) . .
O40 W8 O6 157.3(8) . .
O27 W8 O6 66.1(8) . .
O30 W8 O6 64.9(8) . .
O28 W8 O6 99.2(8) . .
O23 W8 O6 95.3(8) . .
O40 W8 O5 154.9(8) . .
O27 W8 O5 96.5(8) . .
O30 W8 O5 98.8(8) . .
O28 W8 O5 64.0(8) . .
O23 W8 O5 64.5(8) . .
O6 W8 O5 47.4(8) . .
O40 W8 Cs4 38.0(5) . .
O27 W8 Cs4 120.5(6) . .
O30 W8 Cs4 65.0(6) . .
O28 W8 Cs4 129.4(6) . .
O23 W8 Cs4 76.0(6) . .
O6 W8 Cs4 129.5(5) . .
O5 W8 Cs4 138.4(6) . .
O43 W9 O10 100.5(9) . .
O43 W9 O11 99.4(8) . .
O10 W9 O11 160.1(9) . .
O43 W9 O9 98.6(8) . .
O10 W9 O9 87.2(9) . .
O11 W9 O9 90.8(9) . .
O43 W9 O12 99.4(8) . .
O10 W9 O12 90.0(9) . .
O11 W9 O12 85.9(8) . .
O9 W9 O12 162.0(8) . .
O43 W9 O8 158.6(8) . .
O10 W9 O8 94.7(9) . .
O11 W9 O8 65.9(8) . .
O9 W9 O8 97.1(8) . .
O12 W9 O8 65.4(8) . .
O43 W9 O1 155.3(7) . .
O10 W9 O1 65.7(9) . .
O11 W9 O1 96.0(8) . .
O9 W9 O1 61.9(8) . .
O12 W9 O1 100.9(7) . .
O8 W9 O1 46.0(7) . .
O44 W10 O26 102.3(8) . .
O44 W10 O21 100.9(8) . .
O26 W10 O21 156.8(9) . .
O44 W10 O10 100.4(8) . .
O26 W10 O10 86.3(8) . .
O21 W10 O10 88.0(8) . .
O44 W10 O27 103.3(7) . .
O26 W10 O27 87.7(7) . .
O21 W10 O27 88.6(7) . .
O10 W10 O27 156.4(9) . .
O44 W10 O6 157.8(7) . .
O26 W10 O6 94.4(8) . .
O21 W10 O6 63.8(8) . .
O10 W10 O6 95.2(8) . .
O27 W10 O6 62.5(7) . .
O44 W10 O1 153.6(7) . .
O26 W10 O1 59.5(8) . .
O21 W10 O1 98.1(8) . .
O10 W10 O1 62.1(8) . .
O27 W10 O1 95.3(8) . .
O6 W10 O1 48.5(7) . .
O41 W11 O23 98.8(8) . .
O41 W11 O24 101.5(8) . .
O23 W11 O24 159.7(8) . .
O41 W11 O32 97.2(7) . .
O23 W11 O32 89.0(8) . .
O24 W11 O32 89.5(8) . .
O41 W11 O20 99.0(7) . .
O23 W11 O20 87.6(9) . .
O24 W11 O20 88.2(8) . .
O32 W11 O20 163.8(8) . .
O41 W11 O5 154.5(7) . .
O23 W11 O5 63.6(8) . .
O24 W11 O5 96.8(8) . .
O32 W11 O5 100.7(8) . .
O20 W11 O5 63.7(8) . .
O41 W11 O2 157.7(6) . .
O23 W11 O2 95.6(8) . .
O24 W11 O2 65.5(8) . .
O32 W11 O2 65.9(7) . .
O20 W11 O2 98.6(7) . .
O5 W11 O2 47.8(7) . .
O41 W11 Cs4 51.8(5) . 2_557
O23 W11 Cs4 110.1(6) . 2_557
O24 W11 Cs4 83.6(6) . 2_557
O32 W11 Cs4 48.6(5) . 2_557
O20 W11 Cs4 146.8(6) . 2_557
O5 W11 Cs4 149.2(5) . 2_557
O2 W11 Cs4 107.0(4) . 2_557
O41 W11 Cs3 51.8(5) . 2_657
O23 W11 Cs3 83.0(5) . 2_657
O24 W11 Cs3 108.9(6) . 2_657
O32 W11 Cs3 145.7(5) . 2_657
O20 W11 Cs3 49.3(6) . 2_657
O5 W11 Cs3 105.3(5) . 2_657
O2 W11 Cs3 147.9(4) . 2_657
Cs4 W11 Cs3 103.53(8) 2_557 2_657
O42 W12 O13 101.6(7) . .
O42 W12 O14 103.0(8) . .
O13 W12 O14 84.9(8) . .
O42 W12 O15 101.4(7) . .
O13 W12 O15 157.0(8) . .
O14 W12 O15 90.6(8) . .
O42 W12 O11 100.2(7) . .
O13 W12 O11 86.5(8) . .
O14 W12 O11 156.5(8) . .
O15 W12 O11 88.8(8) . .
O42 W12 O7 154.6(8) . .
O13 W12 O7 98.6(8) . .
O14 W12 O7 63.5(8) . .
O15 W12 O7 59.6(8) . .
O11 W12 O7 96.3(8) . .
O42 W12 O8 156.6(7) . .
O13 W12 O8 63.5(8) . .
O14 W12 O8 93.8(8) . .
O15 W12 O8 94.4(8) . .
O11 W12 O8 62.8(8) . .
O7 W12 O8 48.6(8) . .
Cs2 Cs1 O41 69.4(3) . .
Cs2 Cs1 Cs4 125.5(3) . 2_557
O41 Cs1 Cs4 65.9(3) . 2_557
Cs2 Cs1 O37 70.6(4) . 2_657
O41 Cs1 O37 129.8(4) . 2_657
Cs4 Cs1 O37 163.2(4) 2_557 2_657
Cs2 Cs1 O31 68.9(4) . 2_557
O41 Cs1 O31 128.0(5) . 2_557
Cs4 Cs1 O31 119.2(4) 2_557 2_557
O37 Cs1 O31 58.6(5) 2_657 2_557
Cs2 Cs1 O200 74.6(4) . 2_557
O41 Cs1 O200 57.5(4) . 2_557
Cs4 Cs1 O200 55.8(3) 2_557 2_557
O37 Cs1 O200 134.7(5) 2_657 2_557
O31 Cs1 O200 82.3(5) 2_557 2_557
Cs2 Cs1 O203 121.6(7) . 2_657
O41 Cs1 O203 68.0(7) . 2_657
Cs4 Cs1 O203 66.3(6) 2_557 2_657
O37 Cs1 O203 111.3(8) 2_657 2_657
O31 Cs1 O203 164.0(8) 2_557 2_657
O200 Cs1 O203 111.4(7) 2_557 2_657
Cs2 Cs1 O201 66.8(4) . .
O41 Cs1 O201 57.7(4) . .
Cs4 Cs1 O201 110.3(3) 2_557 .
O37 Cs1 O201 79.3(5) 2_657 .
O31 Cs1 O201 126.6(4) 2_557 .
O200 Cs1 O201 112.3(5) 2_557 .
O203 Cs1 O201 57.3(7) 2_657 .
Cs2 Cs1 C30 143.3(4) . 2_557
O41 Cs1 C30 147.3(4) . 2_557
Cs4 Cs1 C30 85.2(3) 2_557 2_557
O37 Cs1 C30 78.0(5) 2_657 2_557
O31 Cs1 C30 78.8(5) 2_557 2_557
O200 Cs1 C30 118.8(5) 2_557 2_557
O203 Cs1 C30 87.0(7) 2_657 2_557
O201 Cs1 C30 125.7(5) . 2_557
Cs2 Cs1 O30 93.7(4) . 2_557
O41 Cs1 O30 108.0(5) . 2_557
Cs4 Cs1 O30 72.7(3) 2_557 2_557
O37 Cs1 O30 103.6(4) 2_657 2_557
O31 Cs1 O30 46.6(4) 2_557 2_557
O200 Cs1 O30 50.6(4) 2_557 2_557
O203 Cs1 O30 136.5(7) 2_657 2_557
O201 Cs1 O30 158.4(5) . 2_557
C30 Cs1 O30 75.4(5) 2_557 2_557
Cs2 Cs1 O19 94.9(3) . 2_657
O41 Cs1 O19 110.6(4) . 2_657
Cs4 Cs1 O19 128.8(3) 2_557 2_657
O37 Cs1 O19 45.3(4) 2_657 2_657
O31 Cs1 O19 102.7(4) 2_557 2_657
O200 Cs1 O19 166.1(4) 2_557 2_657
O203 Cs1 O19 66.0(7) 2_657 2_657
O201 Cs1 O19 54.2(4) . 2_657
C30 Cs1 O19 75.1(4) 2_557 2_657
O30 Cs1 O19 141.1(4) 2_557 2_657
Cs2 Cs1 C31 150.0(4) . 2_557
O41 Cs1 C31 133.4(4) . 2_557
Cs4 Cs1 C31 84.5(3) 2_557 2_557
O37 Cs1 C31 79.5(5) 2_657 2_557
O31 Cs1 C31 97.4(5) 2_557 2_557
O200 Cs1 C31 131.7(5) 2_557 2_557
O203 Cs1 C31 67.4(7) 2_657 2_557
O201 Cs1 C31 106.2(5) . 2_557
C30 Cs1 C31 21.0(4) 2_557 2_557
O30 Cs1 C31 95.3(4) 2_557 2_557
O19 Cs1 C31 61.1(4) 2_657 2_557
Cs1 Cs2 O41 69.9(3) . .
Cs1 Cs2 Cs3 125.4(3) . 2_657
O41 Cs2 Cs3 66.2(3) . 2_657
Cs1 Cs2 O31 71.5(4) . 2_557
O41 Cs2 O31 130.3(4) . 2_557
Cs3 Cs2 O31 162.2(4) 2_657 2_557
Cs1 Cs2 O37 69.7(4) . 2_657
O41 Cs2 O37 129.5(5) . 2_657
Cs3 Cs2 O37 118.2(4) 2_657 2_657
O31 Cs2 O37 59.0(5) 2_557 2_657
Cs1 Cs2 O201 75.2(4) . .
O41 Cs2 O201 59.7(5) . .
Cs3 Cs2 O201 55.2(4) 2_657 .
O31 Cs2 O201 135.0(5) 2_557 .
O37 Cs2 O201 81.6(5) 2_657 .
Cs1 Cs2 O202 121.6(5) . 2_557
O41 Cs2 O202 66.3(5) . 2_557
Cs3 Cs2 O202 66.1(4) 2_657 2_557
O31 Cs2 O202 111.8(6) 2_557 2_557
O37 Cs2 O202 164.1(5) 2_657 2_557
O201 Cs2 O202 111.2(6) . 2_557
Cs1 Cs2 O200 67.5(4) . 2_557
O41 Cs2 O200 56.0(4) . 2_557
Cs3 Cs2 O200 109.6(3) 2_657 2_557
O31 Cs2 O200 80.9(5) 2_557 2_557
O37 Cs2 O200 128.5(5) 2_657 2_557
O201 Cs2 O200 113.0(5) . 2_557
O202 Cs2 O200 56.5(5) 2_557 2_557
Cs1 Cs2 C17 143.6(4) . .
O41 Cs2 C17 146.4(5) . .
Cs3 Cs2 C17 84.6(4) 2_657 .
O31 Cs2 C17 77.7(5) 2_557 .
O37 Cs2 C17 78.2(5) 2_657 .
O201 Cs2 C17 117.1(5) . .
O202 Cs2 C17 87.3(6) 2_557 .
O200 Cs2 C17 126.1(5) 2_557 .
Cs1 Cs2 C18 150.4(4) . .
O41 Cs2 C18 131.6(5) . .
Cs3 Cs2 C18 84.3(3) 2_657 .
O31 Cs2 C18 79.0(5) 2_557 .
O37 Cs2 C18 97.7(5) 2_657 .
O201 Cs2 C18 131.0(5) . .
O202 Cs2 C18 66.9(5) 2_557 .
O200 Cs2 C18 105.4(5) 2_557 .
C17 Cs2 C18 22.1(5) . .
Cs1 Cs2 O22 94.2(3) . 2_557
O41 Cs2 O22 108.0(4) . 2_557
Cs3 Cs2 O22 129.1(3) 2_657 2_557
O31 Cs2 O22 45.8(4) 2_557 2_557
O37 Cs2 O22 104.0(4) 2_657 2_557
O201 Cs2 O22 165.7(4) . 2_557
O202 Cs2 O22 66.0(5) 2_557 2_557
O200 Cs2 O22 53.2(4) 2_557 2_557
C17 Cs2 O22 77.1(4) . 2_557
C18 Cs2 O22 62.0(4) . 2_557
Cs1 Cs2 C16 147.8(5) . .
O41 Cs2 C16 132.9(5) . .
Cs3 Cs2 C16 66.9(4) 2_657 .
O31 Cs2 C16 95.8(5) 2_557 .
O37 Cs2 C16 78.3(5) 2_657 .
O201 Cs2 C16 96.6(5) . .
O202 Cs2 C16 90.5(6) 2_557 .
O200 Cs2 C16 141.3(5) 2_557 .
C17 Cs2 C16 21.1(5) . .
C18 Cs2 C16 37.2(5) . .
O22 Cs2 C16 97.4(4) 2_557 .
O201 Cs3 Cs2 63.6(4) 2_657 2_657
O201 Cs3 O20 77.0(5) 2_657 2_657
Cs2 Cs3 O20 105.8(4) 2_657 2_657
O201 Cs3 O39 77.4(5) 2_657 .
Cs2 Cs3 O39 97.5(3) 2_657 .
O20 Cs3 O39 132.5(5) 2_657 .
O201 Cs3 O102 151.3(5) 2_657 2_657
Cs2 Cs3 O102 130.7(3) 2_657 2_657
O20 Cs3 O102 114.2(4) 2_657 2_657
O39 Cs3 O102 76.1(4) . 2_657
O201 Cs3 O41 58.7(5) 2_657 2_657
Cs2 Cs3 O41 56.2(3) 2_657 2_657
O20 Cs3 O41 49.6(4) 2_657 2_657
O39 Cs3 O41 135.0(4) . 2_657
O102 Cs3 O41 148.8(4) 2_657 2_657
O201 Cs3 O202 111.6(5) 2_657 1_655
Cs2 Cs3 O202 58.4(4) 2_657 1_655
O20 Cs3 O202 86.5(5) 2_657 1_655
O39 Cs3 O202 140.3(5) . 1_655
O102 Cs3 O202 95.8(5) 2_657 1_655
O41 Cs3 O202 60.5(5) 2_657 1_655
O201 Cs3 C15 119.7(5) 2_657 2_657
Cs2 Cs3 C15 83.8(4) 2_657 2_657
O20 Cs3 C15 163.4(6) 2_657 2_657
O39 Cs3 C15 57.2(5) . 2_657
O102 Cs3 C15 51.2(4) 2_657 2_657
O41 Cs3 C15 137.2(4) 2_657 2_657
O202 Cs3 C15 87.1(5) 1_655 2_657
O201 Cs3 O203 70.9(7) 2_657 2_657
Cs2 Cs3 O203 133.8(6) 2_657 2_657
O20 Cs3 O203 70.3(7) 2_657 2_657
O39 Cs3 O203 63.8(6) . 2_657
O102 Cs3 O203 87.6(6) 2_657 2_657
O41 Cs3 O203 106.2(6) 2_657 2_657
O202 Cs3 O203 155.8(7) 1_655 2_657
C15 Cs3 O203 113.1(6) 2_657 2_657
O201 Cs3 O38 105.2(5) 2_657 2_657
Cs2 Cs3 O38 151.3(3) 2_657 2_657
O20 Cs3 O38 45.8(4) 2_657 2_657
O39 Cs3 O38 105.9(4) . 2_657
O102 Cs3 O38 72.2(3) 2_657 2_657
O41 Cs3 O38 95.2(3) 2_657 2_657
O202 Cs3 O38 108.4(5) 1_655 2_657
C15 Cs3 O38 122.8(4) 2_657 2_657
O203 Cs3 O38 50.0(7) 2_657 2_657
O201 Cs3 N3 136.0(5) 2_657 2_657
Cs2 Cs3 N3 84.5(3) 2_657 2_657
O20 Cs3 N3 144.2(5) 2_657 2_657
O39 Cs3 N3 77.7(4) . 2_657
O102 Cs3 N3 46.2(3) 2_657 2_657
O41 Cs3 N3 127.3(4) 2_657 2_657
O202 Cs3 N3 69.6(4) 1_655 2_657
C15 Cs3 N3 21.0(4) 2_657 2_657
O203 Cs3 N3 126.5(6) 2_657 2_657
O38 Cs3 N3 116.3(4) 2_657 2_657
O201 Cs3 C16 100.7(5) 2_657 2_657
Cs2 Cs3 C16 66.1(3) 2_657 2_657
O20 Cs3 C16 171.4(5) 2_657 2_657
O39 Cs3 C16 53.7(4) . 2_657
O102 Cs3 C16 71.7(4) 2_657 2_657
O41 Cs3 C16 122.1(4) 2_657 2_657
O202 Cs3 C16 86.7(5) 1_655 2_657
C15 Cs3 C16 20.7(4) 2_657 2_657
O203 Cs3 C16 117.0(6) 2_657 2_657
O38 Cs3 C16 142.1(4) 2_657 2_657
N3 Cs3 C16 35.9(4) 2_657 2_657
O200 Cs4 Cs1 64.3(4) . 2_557
O200 Cs4 O32 75.7(5) . 2_557
Cs1 Cs4 O32 106.2(3) 2_557 2_557
O200 Cs4 O40 77.4(4) . .
Cs1 Cs4 O40 98.4(3) 2_557 .
O32 Cs4 O40 130.3(5) 2_557 .
O200 Cs4 O41 57.0(4) . 2_557
Cs1 Cs4 O41 56.9(3) 2_557 2_557
O32 Cs4 O41 49.3(4) 2_557 2_557
O40 Cs4 O41 133.7(4) . 2_557
O200 Cs4 O119 151.3(4) . .
Cs1 Cs4 O119 130.9(3) 2_557 .
O32 Cs4 O119 114.1(4) 2_557 .
O40 Cs4 O119 76.2(3) . .
O41 Cs4 O119 150.1(4) 2_557 .
O200 Cs4 O203 112.3(7) . 1_455
Cs1 Cs4 O203 59.0(6) 2_557 1_455
O32 Cs4 O203 87.2(7) 2_557 1_455
O40 Cs4 O203 142.0(7) . 1_455
O41 Cs4 O203 62.5(7) 2_557 1_455
O119 Cs4 O203 95.5(6) . 1_455
O200 Cs4 C28 120.8(5) . .
Cs1 Cs4 C28 84.5(4) 2_557 .
O32 Cs4 C28 163.4(5) 2_557 .
O40 Cs4 C28 58.1(5) . .
O41 Cs4 C28 139.1(5) 2_557 .
O119 Cs4 C28 50.8(4) . .
O203 Cs4 C28 87.6(7) 1_455 .
O200 Cs4 O202 70.7(5) . 2_557
Cs1 Cs4 O202 134.1(4) 2_557 2_557
O32 Cs4 O202 69.4(5) 2_557 2_557
O40 Cs4 O202 62.5(4) . 2_557
O41 Cs4 O202 104.7(5) 2_557 2_557
O119 Cs4 O202 87.2(4) . 2_557
O203 Cs4 O202 155.2(7) 1_455 2_557
C28 Cs4 O202 112.5(5) . 2_557
O200 Cs4 O36 103.5(5) . 2_557
Cs1 Cs4 O36 151.6(3) 2_557 2_557
O32 Cs4 O36 45.5(4) 2_557 2_557
O40 Cs4 O36 103.8(4) . 2_557
O41 Cs4 O36 94.7(4) 2_557 2_557
O119 Cs4 O36 72.4(3) . 2_557
O203 Cs4 O36 108.9(6) 1_455 2_557
C28 Cs4 O36 122.4(4) . 2_557
O202 Cs4 O36 48.6(4) 2_557 2_557
O200 Cs4 N4 136.9(4) . .
Cs1 Cs4 N4 84.7(3) 2_557 .
O32 Cs4 N4 145.0(5) 2_557 .
O40 Cs4 N4 78.5(4) . .
O41 Cs4 N4 129.3(4) 2_557 .
O119 Cs4 N4 46.2(3) . .
O203 Cs4 N4 69.8(7) 1_455 .
C28 Cs4 N4 20.8(4) . .
O202 Cs4 N4 126.0(4) 2_557 .
O36 Cs4 N4 116.7(4) 2_557 .
O200 Cs4 C49 140.4(5) . .
Cs1 Cs4 C49 149.4(4) 2_557 .
O32 Cs4 C49 99.3(4) 2_557 .
O40 Cs4 C49 76.8(4) . .
O41 Cs4 C49 144.7(4) 2_557 .
O119 Cs4 C49 18.5(4) . .
O203 Cs4 C49 106.6(7) 1_455 .
C28 Cs4 C49 67.2(5) . .
O202 Cs4 C49 70.9(5) 2_557 .
O36 Cs4 C49 55.2(4) 2_557 .
N4 Cs4 C49 64.7(4) . .
O100 Cr1 O107 93.9(5) . .
O100 Cr1 O103 95.6(5) . .
O107 Cr1 O103 88.7(5) . .
O100 Cr1 O101 92.8(5) . .
O107 Cr1 O101 173.3(5) . .
O103 Cr1 O101 90.1(6) . .
O100 Cr1 O105 94.8(5) . .
O107 Cr1 O105 91.3(6) . .
O103 Cr1 O105 169.5(5) . .
O101 Cr1 O105 88.7(6) . .
O100 Cr1 N1 176.4(6) . .
O107 Cr1 N1 89.4(6) . .
O103 Cr1 N1 85.9(6) . .
O101 Cr1 N1 83.9(6) . .
O105 Cr1 N1 83.6(6) . .
O100 Cr2 O109 95.8(5) . .
O100 Cr2 O106 94.5(5) . .
O109 Cr2 O106 169.5(5) . .
O100 Cr2 O108 94.6(5) . .
O109 Cr2 O108 88.7(5) . .
O106 Cr2 O108 92.6(5) . .
O100 Cr2 O111 93.0(6) . .
O109 Cr2 O111 89.5(6) . .
O106 Cr2 O111 87.9(6) . .
O108 Cr2 O111 172.4(6) . .
O100 Cr2 N2 178.5(6) . .
O109 Cr2 N2 84.6(5) . .
O106 Cr2 N2 85.1(5) . .
O108 Cr2 N2 84.0(6) . .
O111 Cr2 N2 88.5(6) . .
O100 Cr3 O110 95.7(5) . .
O100 Cr3 O104 94.5(5) . .
O110 Cr3 O104 90.7(5) . .
O100 Cr3 O112 92.4(5) . .
O110 Cr3 O112 91.5(5) . .
O104 Cr3 O112 172.5(6) . .
O100 Cr3 O102 96.0(5) . .
O110 Cr3 O102 168.3(6) . .
O104 Cr3 O102 88.1(6) . .
O112 Cr3 O102 88.4(6) . .
O100 Cr3 N3 178.1(5) . .
O110 Cr3 N3 83.0(6) . .
O104 Cr3 N3 86.8(6) . .
O112 Cr3 N3 86.3(6) . .
O102 Cr3 N3 85.3(6) . .
O113 Cr4 O125 95.2(5) . .
O113 Cr4 O122 92.8(5) . .
O125 Cr4 O122 90.7(6) . .
O113 Cr4 O119 97.4(5) . .
O125 Cr4 O119 167.4(5) . .
O122 Cr4 O119 88.5(6) . .
O113 Cr4 O121 93.6(5) . .
O125 Cr4 O121 89.7(6) . .
O122 Cr4 O121 173.5(5) . .
O119 Cr4 O121 89.6(6) . .
O113 Cr4 N4 177.2(6) . .
O125 Cr4 N4 82.6(6) . .
O122 Cr4 N4 85.5(5) . .
O119 Cr4 N4 84.8(6) . .
O121 Cr4 N4 88.0(6) . .
O113 Cr5 O116 94.0(5) . .
O113 Cr5 O124 94.8(5) . .
O116 Cr5 O124 89.1(5) . .
O113 Cr5 O114 94.8(5) . .
O116 Cr5 O114 92.6(5) . .
O124 Cr5 O114 170.2(6) . .
O113 Cr5 O123 94.4(5) . .
O116 Cr5 O123 171.6(6) . .
O124 Cr5 O123 90.3(5) . .
O114 Cr5 O123 86.6(5) . .
O113 Cr5 N5 178.1(5) . .
O116 Cr5 N5 84.3(6) . .
O124 Cr5 N5 86.1(6) . .
O114 Cr5 N5 84.4(6) . .
O123 Cr5 N5 87.3(6) . .
O113 Cr6 O120 96.0(5) . .
O113 Cr6 O117 93.3(5) . .
O120 Cr6 O117 88.5(5) . .
O113 Cr6 O118 93.5(5) . .
O120 Cr6 O118 90.8(5) . .
O117 Cr6 O118 173.2(6) . .
O113 Cr6 O115 95.0(5) . .
O120 Cr6 O115 168.9(6) . .
O117 Cr6 O115 90.8(5) . .
O118 Cr6 O115 88.5(5) . .
O113 Cr6 N6 178.0(6) . .
O120 Cr6 N6 84.6(6) . .
O117 Cr6 N6 88.6(6) . .
O118 Cr6 N6 84.6(6) . .
O115 Cr6 N6 84.3(6) . .
O4 Si1 O3 178.6(12) . .
O4 Si1 O2 68.1(11) . .
O3 Si1 O2 113.0(11) . .
O4 Si1 O1 112.4(12) . .
O3 Si1 O1 66.4(11) . .
O2 Si1 O1 176.2(11) . .
O4 Si1 O5 112.9(12) . .
O3 Si1 O5 68.3(10) . .
O2 Si1 O5 75.0(11) . .
O1 Si1 O5 107.8(11) . .
O4 Si1 O8 69.0(11) . .
O3 Si1 O8 109.7(11) . .
O2 Si1 O8 108.8(10) . .
O1 Si1 O8 68.4(10) . .
O5 Si1 O8 176.2(12) . .
O4 Si1 O6 70.6(12) . .
O3 Si1 O6 109.6(11) . .
O2 Si1 O6 107.8(11) . .
O1 Si1 O6 75.7(11) . .
O5 Si1 O6 70.4(12) . .
O8 Si1 O6 107.8(12) . .
O4 Si1 O7 111.6(13) . .
O3 Si1 O7 68.2(11) . .
O2 Si1 O7 73.8(11) . .
O1 Si1 O7 102.7(12) . .
O5 Si1 O7 108.8(13) . .
O8 Si1 O7 72.9(12) . .
O6 Si1 O7 177.7(12) . .
Si1 O1 O3 55.2(10) . .
Si1 O1 W4 125.4(12) . .
O3 O1 W4 70.3(9) . .
Si1 O1 W9 122.1(11) . .
O3 O1 W9 136.3(13) . .
W4 O1 W9 97.6(8) . .
Si1 O1 W10 116.7(11) . .
O3 O1 W10 128.9(12) . .
W4 O1 W10 94.7(8) . .
W9 O1 W10 92.9(8) . .
Si1 O2 O4 54.1(10) . .
Si1 O2 W2 125.9(11) . .
O4 O2 W2 71.8(10) . .
Si1 O2 W7 121.8(10) . .
O4 O2 W7 132.5(12) . .
W2 O2 W7 94.6(7) . .
Si1 O2 W11 119.3(10) . .
O4 O2 W11 132.3(13) . .
W2 O2 W11 94.4(7) . .
W7 O2 W11 92.9(7) . .
Si1 O3 O1 58.4(10) . .
Si1 O3 O5 57.9(10) . .
O1 O3 O5 96.0(15) . .
Si1 O3 W4 124.5(11) . .
O1 O3 W4 66.1(9) . .
O5 O3 W4 130.4(13) . .
Si1 O3 W6 121.6(11) . .
O1 O3 W6 128.1(12) . .
O5 O3 W6 129.5(13) . .
W4 O3 W6 93.4(7) . .
Si1 O3 W1 122.8(10) . .
O1 O3 W1 133.5(13) . .
O5 O3 W1 64.9(9) . .
W4 O3 W1 93.5(6) . .
W6 O3 W1 92.6(7) . .
Si1 O4 O2 57.8(10) . .
Si1 O4 O8 58.8(10) . .
O2 O4 O8 96.0(16) . .
Si1 O4 W3 124.6(12) . .
O2 O4 W3 130.7(14) . .
O8 O4 W3 65.8(9) . .
Si1 O4 W5 121.7(13) . .
O2 O4 W5 129.9(13) . .
O8 O4 W5 127.9(14) . .
W3 O4 W5 92.8(8) . .
Si1 O4 W2 123.3(14) . .
O2 O4 W2 65.5(10) . .
O8 O4 W2 132.9(15) . .
W3 O4 W2 93.1(8) . .
W5 O4 W2 92.8(8) . .
Si1 O5 O3 53.8(9) . .
Si1 O5 W1 124.5(12) . .
O3 O5 W1 70.8(10) . .
Si1 O5 W8 120.5(13) . .
O3 O5 W8 132.1(14) . .
W1 O5 W8 96.6(8) . .
Si1 O5 W11 117.8(12) . .
O3 O5 W11 131.2(15) . .
W1 O5 W11 95.7(9) . .
W8 O5 W11 95.1(8) . .
Si1 O6 W5 122.3(11) . .
Si1 O6 W8 121.7(12) . .
W5 O6 W8 97.3(8) . .
Si1 O6 W10 119.1(11) . .
W5 O6 W10 95.3(9) . .
W8 O6 W10 94.6(8) . .
Si1 O7 W6 124.8(13) . .
Si1 O7 W12 119.8(13) . .
W6 O7 W12 98.6(10) . .
Si1 O7 W7 116.7(12) . .
W6 O7 W7 96.7(10) . .
W12 O7 W7 93.9(9) . .
Si1 O8 O4 52.2(9) . .
Si1 O8 W9 123.4(11) . .
O4 O8 W9 134.7(15) . .
Si1 O8 W3 121.9(11) . .
O4 O8 W3 69.7(10) . .
W9 O8 W3 96.8(8) . .
Si1 O8 W12 118.5(12) . .
O4 O8 W12 128.1(14) . .
W9 O8 W12 94.9(7) . .
W3 O8 W12 94.4(7) . .
W9 O9 W4 137.2(11) . .
W9 O10 W10 139.1(13) . .
W9 O11 W12 136.4(10) . .
W3 O12 W9 132.6(11) . .
W3 O13 W12 136.4(11) . .
W7 O14 W12 139.0(10) . .
W6 O15 W12 138.6(10) . .
W6 O16 W4 135.8(8) . .
W7 O17 W6 135.7(11) . .
W1 O18 W4 139.0(9) . .
W1 O19 W6 134.7(8) . .
W1 O19 Cs1 133.6(6) . 2_657
W6 O19 Cs1 91.3(5) . 2_657
W1 O20 W11 134.1(11) . .
W1 O20 Cs3 112.3(8) . 2_657
W11 O20 Cs3 103.4(7) . 2_657
W5 O21 W10 134.2(11) . .
W2 O22 W5 137.2(7) . .
W2 O22 Cs2 132.2(6) . 2_557
W5 O22 Cs2 89.6(5) . 2_557
W11 O23 W8 136.6(10) . .
W7 O24 W11 135.1(11) . .
W7 O25 W2 132.7(10) . .
W4 O26 W10 141.9(11) . .
W8 O27 W10 136.6(10) . .
W8 O28 W1 134.3(11) . .
W3 O29 W5 139.0(9) . .
W8 O30 W5 132.4(10) . .
W8 O30 Cs1 134.8(8) . 2_557
W5 O30 Cs1 92.1(6) . 2_557
W5 O31 Cs2 121.2(8) . 2_557
W5 O31 Cs1 119.4(7) . 2_557
Cs2 O31 Cs1 39.6(2) 2_557 2_557
W2 O32 W11 131.2(9) . .
W2 O32 Cs4 113.8(7) . 2_557
W11 O32 Cs4 104.1(7) . 2_557
W3 O33 W2 140.1(9) . .
W2 O36 Cs4 98.8(6) . 2_557
W6 O37 Cs1 121.9(8) . 2_657
W6 O37 Cs2 122.5(8) . 2_657
Cs1 O37 Cs2 39.7(3) 2_657 2_657
W1 O38 Cs3 100.6(6) . 2_657
W7 O39 Cs3 123.8(6) . .
W8 O40 Cs4 124.0(6) . .
W11 O41 Cs2 160.8(8) . .
W11 O41 Cs1 158.3(7) . .
Cs2 O41 Cs1 40.6(2) . .
W11 O41 Cs4 104.9(6) . 2_557
Cs2 O41 Cs4 93.0(4) . 2_557
Cs1 O41 Cs4 57.2(3) . 2_557
W11 O41 Cs3 105.1(6) . 2_657
Cs2 O41 Cs3 57.6(3) . 2_657
Cs1 O41 Cs3 93.0(4) . 2_657
Cs4 O41 Cs3 149.9(5) 2_557 2_657
Cr1 O100 Cr2 120.2(6) . .
Cr1 O100 Cr3 119.4(6) . .
Cr2 O100 Cr3 120.4(6) . .
C23 O101 Cr1 129.0(14) . .
C23 O102 Cr3 130.4(15) . .
C23 O102 Cs3 107.6(12) . 2_657
Cr3 O102 Cs3 115.7(5) . 2_657
C22 O103 Cr1 134.3(13) . .
C22 O104 Cr3 128.0(13) . .
C25 O105 Cr1 132.2(13) . .
C25 O106 Cr2 127.3(13) . .
C24 O107 Cr1 131.2(13) . .
C24 O108 Cr2 132.4(13) . .
C26 O109 Cr2 129.9(13) . .
C26 O110 Cr3 136.0(12) . .
C27 O111 Cr2 132.9(14) . .
C27 O112 Cr3 127.1(15) . .
Cr5 O113 Cr6 120.6(6) . .
Cr5 O113 Cr4 120.8(6) . .
Cr6 O113 Cr4 118.6(6) . .
C54 O114 Cr5 126.8(12) . .
C54 O115 Cr6 133.6(14) . .
C53 O116 Cr5 132.4(13) . .
C53 O117 Cr6 130.3(13) . .
C49 O118 Cr6 130.5(14) . .
C49 O119 Cr4 131.4(13) . .
C49 O119 Cs4 106.0(12) . .
Cr4 O119 Cs4 116.0(5) . .
C50 O120 Cr6 132.0(13) . .
C50 O121 Cr4 127.8(13) . .
C51 O122 Cr4 128.3(13) . .
C51 O123 Cr5 132.0(13) . .
C52 O124 Cr5 130.5(14) . .
C52 O125 Cr4 137.1(13) . .
Cs4 O200 Cs1 60.0(4) . 2_557
Cs4 O200 Cs2 95.3(5) . 2_557
Cs1 O200 Cs2 37.9(3) 2_557 2_557
Cs3 O201 Cs2 61.1(4) 2_657 .
Cs3 O201 Cs1 96.3(6) 2_657 .
Cs2 O201 Cs1 38.0(3) . .
Cs2 O202 Cs3 55.5(4) 2_557 1_455
Cs2 O202 Cs4 144.8(7) 2_557 2_557
Cs3 O202 Cs4 153.8(7) 1_455 2_557
Cs1 O203 Cs4 54.7(6) 2_657 1_655
Cs1 O203 Cs3 145.1(11) 2_657 2_657
Cs4 O203 Cs3 154.5(11) 1_655 2_657
C1 N1 C5 121.2(17) . .
C1 N1 Cr1 120.3(14) . .
C5 N1 Cr1 118.1(13) . .
C12 N2 C8 119.0(17) . .
C12 N2 Cr2 120.8(13) . .
C8 N2 Cr2 120.1(12) . .
C19 N3 C15 121.3(18) . .
C19 N3 Cr3 119.8(15) . .
C15 N3 Cr3 118.7(13) . .
C19 N3 Cs3 104.2(11) . 2_657
C15 N3 Cs3 70.8(11) . 2_657
Cr3 N3 Cs3 99.5(5) . 2_657
C28 N4 C32 123.3(17) . .
C28 N4 Cr4 117.7(14) . .
C32 N4 Cr4 118.8(13) . .
C28 N4 Cs4 71.1(12) . .
C32 N4 Cs4 104.1(12) . .
Cr4 N4 Cs4 99.0(6) . .
C39 N5 C35 119.1(17) . .
C39 N5 Cr5 120.8(13) . .
C35 N5 Cr5 120.1(12) . .
C42 N6 C46 121.9(19) . .
C42 N6 Cr6 119.4(14) . .
C46 N6 Cr6 117.5(14) . .
N1 C1 C2 119.7(19) . .
C3 C2 C1 122(2) . .
C2 C3 C4 118(2) . .
C2 C3 C6 124(2) . .
C4 C3 C6 119(2) . .
C3 C4 C5 119(2) . .
N1 C5 C4 120(2) . .
C7 C6 C3 108(2) . .
N2 C8 C9 121.6(17) . .
C10 C9 C8 120.4(18) . .
C9 C10 C11 118.7(18) . .
C9 C10 C13 121.0(18) . .
C11 C10 C13 120.3(18) . .
C10 C11 C12 119.4(19) . .
N2 C12 C11 120.8(19) . .
C14 C13 C10 110.3(19) . .
N3 C15 C16 120(2) . .
N3 C15 Cs3 88.2(12) . 2_657
C16 C15 Cs3 95.6(13) . 2_657
C15 C16 C17 118(2) . .
C15 C16 Cs2 104.6(13) . .
C17 C16 Cs2 66.6(12) . .
C15 C16 Cs3 63.8(12) . 2_657
C17 C16 Cs3 106.2(14) . 2_657
Cs2 C16 Cs3 47.0(3) . 2_657
C16 C17 C18 120(2) . .
C16 C17 C20 122(2) . .
C18 C17 C20 118(2) . .
C16 C17 Cs2 92.3(13) . .
C18 C17 Cs2 87.9(13) . .
C20 C17 Cs2 90.3(12) . .
C19 C18 C17 115(2) . .
C19 C18 Cs2 102.7(13) . .
C17 C18 Cs2 70.0(12) . .
N3 C19 C18 124(2) . .
C21 C20 C17 111(2) . .
C21 C20 Cs2 147(2) . .
C17 C20 Cs2 65.8(11) . .
O103 C22 O104 125.9(19) . .
O101 C23 O102 129(2) . .
O101 C23 Cs3 143.5(14) . 2_657
O102 C23 Cs3 54.9(11) . 2_657
O107 C24 O108 127(2) . .
O105 C25 O106 129.8(19) . .
O110 C26 O109 123.5(17) . .
O112 C27 O111 128(2) . .
N4 C28 C29 119(2) . .
N4 C28 Cs4 88.1(12) . .
C29 C28 Cs4 96.5(13) . .
C28 C29 C30 118(2) . .
C31 C30 C29 119.5(18) . .
C31 C30 C33 120(2) . .
C29 C30 C33 120.1(19) . .
C31 C30 Cs1 87.9(13) . 2_557
C29 C30 Cs1 91.4(13) . 2_557
C33 C30 Cs1 89.7(12) . 2_557
C30 C31 C32 118(2) . .
C30 C31 Cs1 71.0(13) . 2_557
C32 C31 Cs1 101.6(14) . 2_557
N4 C32 C31 121.5(19) . .
C34 C33 C30 109.4(18) . .
N5 C35 C36 121.7(18) . .
C37 C36 C35 118(2) . .
C38 C37 C36 118.5(19) . .
C38 C37 C40 121.8(17) . .
C36 C37 C40 119.7(19) . .
C37 C38 C39 121.1(17) . .
N5 C39 C38 121.2(18) . .
C41 C40 C37 109.2(19) . .
N6 C42 C43 120.6(19) . .
C42 C43 C44 118(2) . .
C45 C44 C43 120(2) . .
C45 C44 C47 119(2) . .
C43 C44 C47 121(2) . .
C44 C45 C46 119(2) . .
N6 C46 C45 120.2(19) . .
C48 C47 C44 108(3) . .
O118 C49 O119 125(2) . .
O118 C49 Cs4 144.1(13) . .
O119 C49 Cs4 55.5(10) . .
O121 C50 O120 127.4(18) . .
O123 C51 O122 127.7(17) . .
O124 C52 O125 122.0(19) . .
O117 C53 O116 127.9(18) . .
O115 C54 O114 128.7(19) . .

loop_
_geom_bond_atom_site_label_1
_geom_bond_atom_site_label_2
_geom_bond_distance
_geom_bond_site_symmetry_2
W1 O38 1.704(15) .
W1 O18 1.875(16) .
W1 O20 1.90(2) .
W1 O19 1.903(15) .
W1 O28 1.92(2) .
W1 O5 2.34(2) .
W1 O3 2.437(18) .
W1 Cs3 4.312(4) 2_657
W2 O36 1.698(15) .
W2 O22 1.884(15) .
W2 O33 1.901(15) .
W2 O25 1.92(2) .
W2 O32 1.921(17) .
W2 O2 2.349(19) .
W2 O4 2.45(2) .
W2 Cs4 4.321(5) 2_557
W3 O34 1.699(15) .
W3 O33 1.861(16) .
W3 O13 1.87(2) .
W3 O29 1.878(17) .
W3 O12 1.910(19) .
W3 O8 2.35(2) .
W3 O4 2.42(2) .
W4 O35 1.702(15) .
W4 O26 1.85(2) .
W4 O18 1.879(15) .
W4 O16 1.897(16) .
W4 O9 1.900(19) .
W4 O1 2.32(2) .
W4 O3 2.389(19) .
W5 O31 1.711(18) .
W5 O21 1.870(19) .
W5 O29 1.888(15) .
W5 O22 1.930(14) .
W5 O30 1.934(17) .
W5 O6 2.32(2) .
W5 O4 2.45(3) .
W5 Cs2 4.256(7) 2_557
W5 Cs1 4.268(6) 2_557
W6 O37 1.699(19) .
W6 O15 1.863(17) .
W6 O16 1.893(15) .
W6 O17 1.906(19) .
W6 O19 1.914(14) .
W6 O7 2.28(3) .
W6 O3 2.44(2) .
W6 Cs1 4.271(6) 2_657
W6 Cs2 4.296(7) 2_657
W7 O39 1.717(16) .
W7 O14 1.858(18) .
W7 O24 1.898(19) .
W7 O17 1.905(19) .
W7 O25 1.909(18) .
W7 O2 2.42(2) .
W7 O7 2.44(3) .
W7 Cs3 4.513(4) .
W8 O40 1.677(14) .
W8 O27 1.791(18) .
W8 O30 1.902(18) .
W8 O28 1.91(2) .
W8 O23 1.91(2) .
W8 O6 2.35(2) .
W8 O5 2.39(3) .
W8 Cs4 4.491(5) .
W9 O43 1.663(16) .
W9 O10 1.83(2) .
W9 O11 1.85(2) .
W9 O9 1.899(19) .
W9 O12 1.918(18) .
W9 O8 2.33(2) .
W9 O1 2.38(2) .
W10 O44 1.674(15) .
W10 O26 1.893(19) .
W10 O21 1.931(19) .
W10 O10 1.94(2) .
W10 O27 1.976(17) .
W10 O6 2.41(2) .
W10 O1 2.49(2) .
W11 O41 1.679(14) .
W11 O23 1.91(2) .
W11 O24 1.92(2) .
W11 O32 1.940(17) .
W11 O20 1.945(19) .
W11 O5 2.43(2) .
W11 O2 2.442(19) .
W11 Cs4 4.104(4) 2_557
W11 Cs3 4.129(3) 2_657
W12 O42 1.652(14) .
W12 O13 1.906(19) .
W12 O14 1.909(19) .
W12 O15 1.915(18) .
W12 O11 1.93(2) .
W12 O7 2.38(2) .
W12 O8 2.43(2) .
Cs1 Cs2 2.124(8) .
Cs1 O41 3.063(15) .
Cs1 Cs4 3.071(6) 2_557
Cs1 O37 3.122(18) 2_657
Cs1 O31 3.160(17) 2_557
Cs1 O200 3.20(2) 2_557
Cs1 O203 3.23(4) 2_657
Cs1 O201 3.337(19) .
Cs1 C30 3.61(2) 2_557
Cs1 O30 3.73(2) 2_557
Cs1 O19 3.775(17) 2_657
Cs1 C31 3.81(2) 2_557
Cs2 O41 3.053(15) .
Cs2 Cs3 3.100(7) 2_657
Cs2 O31 3.110(18) 2_557
Cs2 O37 3.14(2) 2_657
Cs2 O201 3.17(2) .
Cs2 O202 3.20(3) 2_557
Cs2 O200 3.335(18) 2_557
Cs2 C17 3.56(2) .
Cs2 C18 3.78(2) .
Cs2 O22 3.807(16) 2_557
Cs2 C16 3.87(2) .
Cs3 O201 2.91(2) 2_657
Cs3 Cs2 3.100(7) 2_657
Cs3 O20 3.220(19) 2_657
Cs3 O39 3.327(16) .
Cs3 O102 3.351(13) 2_657
Cs3 O41 3.360(14) 2_657
Cs3 O202 3.44(2) 1_655
Cs3 C15 3.51(2) 2_657
Cs3 O203 3.62(4) 2_657
Cs3 O38 3.661(16) 2_657
Cs3 N3 3.719(16) 2_657
Cs3 C16 3.90(2) 2_657
Cs4 O200 2.933(18) .
Cs4 Cs1 3.071(6) 2_557
Cs4 O32 3.174(19) 2_557
Cs4 O40 3.332(15) .
Cs4 O41 3.337(14) 2_557
Cs4 O119 3.360(13) .
Cs4 O203 3.45(4) 1_455
Cs4 C28 3.52(2) .
Cs4 O202 3.69(3) 2_557
Cs4 O36 3.722(17) 2_557
Cs4 N4 3.724(18) .
Cs4 C49 3.92(2) .
Cr1 O100 1.903(11) .
Cr1 O107 1.951(14) .
Cr1 O103 1.960(12) .
Cr1 O101 1.967(15) .
Cr1 O105 1.976(13) .
Cr1 N1 2.057(16) .
Cr2 O100 1.904(12) .
Cr2 O109 1.945(12) .
Cr2 O106 1.958(12) .
Cr2 O108 1.973(14) .
Cr2 O111 1.974(15) .
Cr2 N2 2.128(15) .
Cr3 O100 1.919(12) .
Cr3 O110 1.956(13) .
Cr3 O104 1.968(13) .
Cr3 O112 1.990(13) .
Cr3 O102 1.995(14) .
Cr3 N3 2.131(16) .
Cr4 O113 1.919(11) .
Cr4 O125 1.956(15) .
Cr4 O122 1.978(12) .
Cr4 O119 1.984(15) .
Cr4 O121 1.989(13) .
Cr4 N4 2.164(15) .
Cr5 O113 1.899(12) .
Cr5 O116 1.972(13) .
Cr5 O124 1.974(13) .
Cr5 O114 1.982(13) .
Cr5 O123 1.987(13) .
Cr5 N5 2.115(15) .
Cr6 O113 1.915(12) .
Cr6 O120 1.956(12) .
Cr6 O117 1.966(14) .
Cr6 O118 1.975(14) .
Cr6 O115 1.980(13) .
Cr6 N6 2.092(17) .
Si1 O4 1.53(2) .
Si1 O3 1.57(2) .
Si1 O2 1.60(2) .
Si1 O1 1.63(2) .
Si1 O5 1.64(2) .
Si1 O8 1.65(2) .
Si1 O6 1.66(2) .
Si1 O7 1.68(3) .
O1 O3 1.75(3) .
O2 O4 1.75(3) .
O3 O5 1.80(3) .
O4 O8 1.80(3) .
O19 Cs1 3.775(17) 2_657
O20 Cs3 3.220(19) 2_657
O22 Cs2 3.807(16) 2_557
O30 Cs1 3.73(2) 2_557
O31 Cs2 3.110(18) 2_557
O31 Cs1 3.160(17) 2_557
O32 Cs4 3.174(19) 2_557
O36 Cs4 3.722(17) 2_557
O37 Cs1 3.122(18) 2_657
O37 Cs2 3.14(2) 2_657
O38 Cs3 3.661(16) 2_657
O41 Cs4 3.337(14) 2_557
O41 Cs3 3.360(14) 2_657
O101 C23 1.23(2) .
O102 C23 1.23(2) .
O102 Cs3 3.351(13) 2_657
O103 C22 1.23(2) .
O104 C22 1.30(2) .
O105 C25 1.23(2) .
O106 C25 1.25(2) .
O107 C24 1.21(2) .
O108 C24 1.28(2) .
O109 C26 1.29(2) .
O110 C26 1.27(2) .
O111 C27 1.25(3) .
O112 C27 1.23(2) .
O114 C54 1.28(2) .
O115 C54 1.22(2) .
O116 C53 1.27(2) .
O117 C53 1.21(2) .
O118 C49 1.24(2) .
O119 C49 1.29(2) .
O120 C50 1.29(2) .
O121 C50 1.24(2) .
O122 C51 1.27(2) .
O123 C51 1.26(2) .
O124 C52 1.27(2) .
O125 C52 1.28(2) .
O200 Cs1 3.20(2) 2_557
O200 Cs2 3.335(18) 2_557
O201 Cs3 2.91(2) 2_657
O202 Cs2 3.20(3) 2_557
O202 Cs3 3.44(2) 1_455
O202 Cs4 3.69(3) 2_557
O203 Cs1 3.23(4) 2_657
O203 Cs4 3.45(4) 1_655
O203 Cs3 3.62(4) 2_657
N1 C1 1.36(2) .
N1 C5 1.36(2) .
N2 C12 1.37(2) .
N2 C8 1.37(2) .
N3 C19 1.31(2) .
N3 C15 1.33(3) .
N3 Cs3 3.720(16) 2_657
N4 C28 1.33(3) .
N4 C32 1.33(2) .
N5 C39 1.36(2) .
N5 C35 1.36(2) .
N6 C42 1.33(3) .
N6 C46 1.37(2) .
C1 C2 1.42(3) .
C2 C3 1.40(3) .
C3 C4 1.40(3) .
C3 C6 1.54(3) .
C4 C5 1.48(3) .
C6 C7 1.53(4) .
C8 C9 1.39(3) .
C9 C10 1.39(2) .
C10 C11 1.40(3) .
C10 C13 1.52(3) .
C11 C12 1.43(3) .
C13 C14 1.48(3) .
C15 C16 1.38(3) .
C15 Cs3 3.51(2) 2_657
C16 C17 1.40(3) .
C16 Cs3 3.90(2) 2_657
C17 C18 1.43(3) .
C17 C20 1.59(3) .
C18 C19 1.37(3) .
C20 C21 1.53(4) .
C23 Cs3 3.91(2) 2_657
C28 C29 1.38(3) .
C29 C30 1.46(3) .
C30 C31 1.37(3) .
C30 C33 1.55(3) .
C30 Cs1 3.61(2) 2_557
C31 C32 1.38(3) .
C31 Cs1 3.81(2) 2_557
C33 C34 1.53(3) .
C35 C36 1.43(3) .
C36 C37 1.40(3) .
C37 C38 1.38(3) .
C37 C40 1.53(3) .
C38 C39 1.40(2) .
C40 C41 1.48(3) .
C42 C43 1.42(3) .
C43 C44 1.43(3) .
C44 C45 1.38(3) .
C44 C47 1.56(3) .
C45 C46 1.42(3) .
C47 C48 1.39(5) .

loop_
_geom_torsion_atom_site_label_1
_geom_torsion_atom_site_label_2
_geom_torsion_atom_site_label_3
_geom_torsion_atom_site_label_4
_geom_torsion
_geom_torsion_site_symmetry_1
_geom_torsion_site_symmetry_4
O4 Si1 O1 O3 179.2(13) . .
O5 Si1 O1 O3 -55.7(13) . .
O8 Si1 O1 O3 124.7(13) . .
O6 Si1 O1 O3 -119.3(12) . .
O7 Si1 O1 O3 59.1(12) . .
O4 Si1 O1 W4 -178.4(13) . .
O3 Si1 O1 W4 2.4(12) . .
O5 Si1 O1 W4 -53.3(17) . .
O8 Si1 O1 W4 127.1(17) . .
O6 Si1 O1 W4 -116.8(15) . .
O7 Si1 O1 W4 61.5(16) . .
O4 Si1 O1 W9 52.0(18) . .
O3 Si1 O1 W9 -127.1(16) . .
O5 Si1 O1 W9 177.1(13) . .
O8 Si1 O1 W9 -2.5(12) . .
O6 Si1 O1 W9 113.6(15) . .
O7 Si1 O1 W9 -68.0(15) . .
O4 Si1 O1 W10 -60.4(15) . .
O3 Si1 O1 W10 120.4(13) . .
O5 Si1 O1 W10 64.7(14) . .
O8 Si1 O1 W10 -115.0(14) . .
O6 Si1 O1 W10 1.1(11) . .
O7 Si1 O1 W10 179.5(11) . .
O3 Si1 O2 O4 179.1(13) . .
O5 Si1 O2 O4 -122.8(14) . .
O8 Si1 O2 O4 57.0(14) . .
O6 Si1 O2 O4 -59.7(13) . .
O7 Si1 O2 O4 122.0(14) . .
O4 Si1 O2 W2 2.1(13) . .
O3 Si1 O2 W2 -178.8(11) . .
O5 Si1 O2 W2 -120.7(15) . .
O8 Si1 O2 W2 59.1(15) . .
O6 Si1 O2 W2 -57.5(15) . .
O7 Si1 O2 W2 124.1(15) . .
O4 Si1 O2 W7 -122.2(14) . .
O3 Si1 O2 W7 56.9(14) . .
O5 Si1 O2 W7 114.9(14) . .
O8 Si1 O2 W7 -65.3(14) . .
O6 Si1 O2 W7 178.1(10) . .
O7 Si1 O2 W7 -0.3(11) . .
O4 Si1 O2 W11 123.1(15) . .
O3 Si1 O2 W11 -57.8(15) . .
O5 Si1 O2 W11 0.3(12) . .
O8 Si1 O2 W11 -179.9(11) . .
O6 Si1 O2 W11 63.5(14) . .
O7 Si1 O2 W11 -114.9(14) . .
O2 Si1 O3 O1 -175.9(12) . .
O5 Si1 O3 O1 122.1(14) . .
O8 Si1 O3 O1 -54.3(13) . .
O6 Si1 O3 O1 63.8(13) . .
O7 Si1 O3 O1 -115.6(14) . .
O2 Si1 O3 O5 62.0(14) . .
O1 Si1 O3 O5 -122.1(14) . .
O8 Si1 O3 O5 -176.5(14) . .
O6 Si1 O3 O5 -58.3(14) . .
O7 Si1 O3 O5 122.2(15) . .
O2 Si1 O3 W4 -178.3(11) . .
O1 Si1 O3 W4 -2.3(11) . .
O5 Si1 O3 W4 119.8(16) . .
O8 Si1 O3 W4 -56.7(16) . .
O6 Si1 O3 W4 61.5(15) . .
O7 Si1 O3 W4 -118.0(15) . .
O2 Si1 O3 W6 -57.8(14) . .
O1 Si1 O3 W6 118.1(14) . .
O5 Si1 O3 W6 -119.7(15) . .
O8 Si1 O3 W6 63.8(15) . .
O6 Si1 O3 W6 -178.0(11) . .
O7 Si1 O3 W6 2.5(12) . .
O2 Si1 O3 W1 59.7(15) . .
O1 Si1 O3 W1 -124.4(15) . .
O5 Si1 O3 W1 -2.3(13) . .
O8 Si1 O3 W1 -178.8(12) . .
O6 Si1 O3 W1 -60.6(15) . .
O7 Si1 O3 W1 119.9(16) . .
W4 O1 O3 Si1 -177.9(10) . .
W9 O1 O3 Si1 102.0(17) . .
W10 O1 O3 Si1 -98.1(14) . .
Si1 O1 O3 O5 46.2(10) . .
W4 O1 O3 O5 -131.7(12) . .
W9 O1 O3 O5 148.2(16) . .
W10 O1 O3 O5 -51.9(18) . .
Si1 O1 O3 W4 177.9(10) . .
W9 O1 O3 W4 -80.1(16) . .
W10 O1 O3 W4 79.8(13) . .
Si1 O1 O3 W6 -107.4(14) . .
W4 O1 O3 W6 74.7(12) . .
W9 O1 O3 W6 -5(3) . .
W10 O1 O3 W6 154.4(10) . .
Si1 O1 O3 W1 107.0(16) . .
W4 O1 O3 W1 -70.9(14) . .
W9 O1 O3 W1 -150.9(12) . .
W10 O1 O3 W1 9(2) . .
O1 Si1 O4 O2 -176.0(12) . .
O5 Si1 O4 O2 61.8(14) . .
O8 Si1 O4 O2 -121.8(13) . .
O6 Si1 O4 O2 119.4(13) . .
O7 Si1 O4 O2 -61.2(13) . .
O2 Si1 O4 O8 121.8(13) . .
O1 Si1 O4 O8 -54.2(14) . .
O5 Si1 O4 O8 -176.4(14) . .
O6 Si1 O4 O8 -118.8(14) . .
O7 Si1 O4 O8 60.6(14) . .
O2 Si1 O4 W3 120.1(18) . .
O1 Si1 O4 W3 -55.8(19) . .
O5 Si1 O4 W3 -178.1(14) . .
O8 Si1 O4 W3 -1.6(14) . .
O6 Si1 O4 W3 -120.4(18) . .
O7 Si1 O4 W3 59.0(19) . .
O2 Si1 O4 W5 -120.2(15) . .
O1 Si1 O4 W5 63.9(16) . .
O5 Si1 O4 W5 -58.3(18) . .
O8 Si1 O4 W5 118.1(16) . .
O6 Si1 O4 W5 -0.7(12) . .
O7 Si1 O4 W5 178.7(12) . .
O2 Si1 O4 W2 -2.0(12) . .
O1 Si1 O4 W2 -177.9(12) . .
O5 Si1 O4 W2 59.9(18) . .
O8 Si1 O4 W2 -123.7(17) . .
O6 Si1 O4 W2 117.5(16) . .
O7 Si1 O4 W2 -63.1(17) . .
W2 O2 O4 Si1 -178.2(11) . .
W7 O2 O4 Si1 102.6(15) . .
W11 O2 O4 Si1 -99.1(15) . .
Si1 O2 O4 O8 -47.0(10) . .
W2 O2 O4 O8 134.8(12) . .
W7 O2 O4 O8 55.6(19) . .
W11 O2 O4 O8 -146.1(14) . .
Si1 O2 O4 W3 -110.1(17) . .
W2 O2 O4 W3 71.7(15) . .
W7 O2 O4 W3 -8(3) . .
W11 O2 O4 W3 150.8(11) . .
Si1 O2 O4 W5 106.4(17) . .
W2 O2 O4 W5 -71.8(14) . .
W7 O2 O4 W5 -151.0(11) . .
W11 O2 O4 W5 7(3) . .
Si1 O2 O4 W2 178.2(11) . .
W7 O2 O4 W2 -79.2(14) . .
W11 O2 O4 W2 79.1(14) . .
O4 Si1 O5 O3 179.4(14) . .
O2 Si1 O5 O3 -122.7(13) . .
O1 Si1 O5 O3 54.6(13) . .
O6 Si1 O5 O3 121.7(13) . .
O7 Si1 O5 O3 -56.1(14) . .
O4 Si1 O5 W1 -178.1(14) . .
O3 Si1 O5 W1 2.4(13) . .
O2 Si1 O5 W1 -120.3(17) . .
O1 Si1 O5 W1 57.1(18) . .
O6 Si1 O5 W1 124.1(17) . .
O7 Si1 O5 W1 -53.6(18) . .
O4 Si1 O5 W8 57.2(17) . .
O3 Si1 O5 W8 -122.2(16) . .
O2 Si1 O5 W8 115.1(14) . .
O1 Si1 O5 W8 -67.6(15) . .
O6 Si1 O5 W8 -0.5(11) . .
O7 Si1 O5 W8 -178.3(12) . .
O4 Si1 O5 W11 -58.1(18) . .
O3 Si1 O5 W11 122.4(16) . .
O2 Si1 O5 W11 -0.3(12) . .
O1 Si1 O5 W11 177.1(12) . .
O6 Si1 O5 W11 -115.9(15) . .
O7 Si1 O5 W11 66.4(15) . .
O1 O3 O5 Si1 -46.5(10) . .
W4 O3 O5 Si1 -110.1(16) . .
W6 O3 O5 Si1 106.5(14) . .
W1 O3 O5 Si1 177.9(12) . .
Si1 O3 O5 W1 -177.9(12) . .
O1 O3 O5 W1 135.6(11) . .
W4 O3 O5 W1 72.0(14) . .
W6 O3 O5 W1 -71.3(13) . .
Si1 O3 O5 W8 100.8(17) . .
O1 O3 O5 W8 54.3(19) . .
W4 O3 O5 W8 -9(3) . .
W6 O3 O5 W8 -152.7(11) . .
W1 O3 O5 W8 -81.3(15) . .
Si1 O3 O5 W11 -97.4(16) . .
O1 O3 O5 W11 -143.9(15) . .
W4 O3 O5 W11 152.5(11) . .
W6 O3 O5 W11 9(2) . .
W1 O3 O5 W11 80.5(15) . .
O4 Si1 O6 W5 0.8(13) . .
O3 Si1 O6 W5 -177.8(11) . .
O2 Si1 O6 W5 58.9(15) . .
O1 Si1 O6 W5 -119.7(14) . .
O5 Si1 O6 W5 125.1(16) . .
O8 Si1 O6 W5 -58.4(15) . .
O4 Si1 O6 W8 -123.8(16) . .
O3 Si1 O6 W8 57.6(15) . .
O2 Si1 O6 W8 -65.7(14) . .
O1 Si1 O6 W8 115.7(14) . .
O5 Si1 O6 W8 0.5(12) . .
O8 Si1 O6 W8 177.0(11) . .
O4 Si1 O6 W10 119.3(14) . .
O3 Si1 O6 W10 -59.3(14) . .
O2 Si1 O6 W10 177.4(10) . .
O1 Si1 O6 W10 -1.2(11) . .
O5 Si1 O6 W10 -116.4(14) . .
O8 Si1 O6 W10 60.1(14) . .
O4 Si1 O7 W6 178.7(14) . .
O3 Si1 O7 W6 -2.8(13) . .
O2 Si1 O7 W6 120.8(16) . .
O1 Si1 O7 W6 -60.7(17) . .
O5 Si1 O7 W6 53.4(18) . .
O8 Si1 O7 W6 -123.0(17) . .
O4 Si1 O7 W12 -54.0(17) . .
O3 Si1 O7 W12 124.5(16) . .
O2 Si1 O7 W12 -111.9(14) . .
O1 Si1 O7 W12 66.6(15) . .
O5 Si1 O7 W12 -179.3(12) . .
O8 Si1 O7 W12 4.3(12) . .
O4 Si1 O7 W7 58.1(16) . .
O3 Si1 O7 W7 -123.4(15) . .
O2 Si1 O7 W7 0.2(11) . .
O1 Si1 O7 W7 178.7(11) . .
O5 Si1 O7 W7 -67.2(15) . .
O8 Si1 O7 W7 116.4(14) . .
O3 Si1 O8 O4 179.5(14) . .
O2 Si1 O8 O4 -56.5(14) . .
O1 Si1 O8 O4 126.3(15) . .
O6 Si1 O8 O4 60.2(14) . .
O7 Si1 O8 O4 -122.1(15) . .
O4 Si1 O8 W9 -123.7(18) . .
O3 Si1 O8 W9 55.8(17) . .
O2 Si1 O8 W9 179.8(12) . .
O1 Si1 O8 W9 2.6(13) . .
O6 Si1 O8 W9 -63.5(16) . .
O7 Si1 O8 W9 114.2(16) . .
O4 Si1 O8 W3 1.6(14) . .
O3 Si1 O8 W3 -178.9(12) . .
O2 Si1 O8 W3 -54.8(16) . .
O1 Si1 O8 W3 127.9(17) . .
O6 Si1 O8 W3 61.9(16) . .
O7 Si1 O8 W3 -120.4(16) . .
O4 Si1 O8 W12 117.9(15) . .
O3 Si1 O8 W12 -62.6(14) . .
O2 Si1 O8 W12 61.4(14) . .
O1 Si1 O8 W12 -115.8(14) . .
O6 Si1 O8 W12 178.1(11) . .
O7 Si1 O8 W12 -4.2(11) . .
O2 O4 O8 Si1 46.3(10) . .
W3 O4 O8 Si1 178.5(12) . .
W5 O4 O8 Si1 -107.9(16) . .
W2 O4 O8 Si1 108.2(19) . .
Si1 O4 O8 W9 102.3(17) . .
O2 O4 O8 W9 148.6(15) . .
W3 O4 O8 W9 -79.2(16) . .
W5 O4 O8 W9 -6(3) . .
W2 O4 O8 W9 -149.5(13) . .
Si1 O4 O8 W3 -178.5(12) . .
O2 O4 O8 W3 -132.2(13) . .
W5 O4 O8 W3 73.6(13) . .
W2 O4 O8 W3 -70.3(16) . .
Si1 O4 O8 W12 -99.2(16) . .
O2 O4 O8 W12 -52.9(18) . .
W3 O4 O8 W12 79.3(13) . .
W5 O4 O8 W12 152.9(11) . .
W2 O4 O8 W12 9(3) . .
O43 W9 O9 W4 -158.7(17) . .
O10 W9 O9 W4 -58.5(18) . .
O11 W9 O9 W4 101.7(18) . .
O12 W9 O9 W4 23(4) . .
O8 W9 O9 W4 35.9(19) . .
O1 W9 O9 W4 5.3(15) . .
O35 W4 O9 W9 158.2(17) . .
O26 W4 O9 W9 56.9(18) . .
O18 W4 O9 W9 -20(4) . .
O16 W4 O9 W9 -101.0(18) . .
O1 W4 O9 W9 -5.4(15) . .
O3 W4 O9 W9 -35.5(18) . .
O43 W9 O10 W10 154.0(17) . .
O11 W9 O10 W10 -29(4) . .
O9 W9 O10 W10 55.8(17) . .
O12 W9 O10 W10 -106.5(18) . .
O8 W9 O10 W10 -41.1(18) . .
O1 W9 O10 W10 -4.5(15) . .
O43 W9 O11 W12 162.5(14) . .
O10 W9 O11 W12 -15(3) . .
O9 W9 O11 W12 -98.7(14) . .
O12 W9 O11 W12 63.7(14) . .
O8 W9 O11 W12 -1.2(12) . .
O1 W9 O11 W12 -36.9(15) . .
O34 W3 O13 W12 -157.8(15) . .
O33 W3 O13 W12 102.2(15) . .
O29 W3 O13 W12 22(3) . .
O12 W3 O13 W12 -59.1(16) . .
O8 W3 O13 W12 4.6(13) . .
O4 W3 O13 W12 38.9(16) . .
O39 W7 O14 W12 145.3(16) . .
O24 W7 O14 W12 -35(3) . .
O17 W7 O14 W12 45.3(18) . .
O25 W7 O14 W12 -114.6(17) . .
O2 W7 O14 W12 -49.4(17) . .
O7 W7 O14 W12 -9.9(15) . .
Cs3 W7 O14 W12 110.2(16) . .
O37 W6 O15 W12 -150.0(16) . .
O16 W6 O15 W12 108.4(17) . .
O17 W6 O15 W12 -50.2(18) . .
O19 W6 O15 W12 32(3) . .
O7 W6 O15 W12 9.9(15) . .
O3 W6 O15 W12 44.0(17) . .
Cs1 W6 O15 W12 -131.2(13) 2_657 .
Cs2 W6 O15 W12 -111.4(15) 2_657 .
O37 W6 O16 W4 155.2(11) . .
O15 W6 O16 W4 -102.2(12) . .
O17 W6 O16 W4 -16(3) . .
O19 W6 O16 W4 57.6(11) . .
O7 W6 O16 W4 -40.5(12) . .
O3 W6 O16 W4 -6.5(10) . .
Cs1 W6 O16 W4 116.5(10) 2_657 .
Cs2 W6 O16 W4 136.1(8) 2_657 .
O35 W4 O16 W6 -157.4(11) . .
O26 W4 O16 W6 25(2) . .
O18 W4 O16 W6 -56.1(11) . .
O9 W4 O16 W6 103.1(12) . .
O1 W4 O16 W6 40.1(12) . .
O3 W4 O16 W6 6.6(10) . .
O38 W1 O18 W4 -158.1(14) . .
O20 W1 O18 W4 18(3) . .
O19 W1 O18 W4 -58.6(14) . .
O28 W1 O18 W4 102.9(15) . .
O5 W1 O18 W4 38.1(15) . .
O3 W1 O18 W4 5.9(12) . .
Cs3 W1 O18 W4 170.7(4) 2_657 .
O35 W4 O18 W1 158.7(14) . .
O26 W4 O18 W1 -99.5(15) . .
O16 W4 O18 W1 58.2(14) . .
O9 W4 O18 W1 -23(3) . .
O1 W4 O18 W1 -36.1(16) . .
O3 W4 O18 W1 -6.0(12) . .
O38 W1 O20 W11 -158.1(15) . .
O18 W1 O20 W11 25(3) . .
O19 W1 O20 W11 102.3(15) . .
O28 W1 O20 W11 -59.1(16) . .
O5 W1 O20 W11 3.7(14) . .
O3 W1 O20 W11 36.5(16) . .
Cs3 W1 O20 W11 -138(2) 2_657 .
O38 W1 O20 Cs3 -19.8(10) . 2_657
O18 W1 O20 Cs3 163.8(19) . 2_657
O19 W1 O20 Cs3 -119.4(8) . 2_657
O28 W1 O20 Cs3 79.2(9) . 2_657
O5 W1 O20 Cs3 142.0(11) . 2_657
O3 W1 O20 Cs3 174.9(8) . 2_657
O31 W5 O21 W10 -157.0(14) . .
O29 W5 O21 W10 101.9(15) . .
O22 W5 O21 W10 23(3) . .
O30 W5 O21 W10 -57.7(15) . .
O6 W5 O21 W10 4.6(12) . .
O4 W5 O21 W10 39.3(15) . .
Cs2 W5 O21 W10 -136.4(11) 2_557 .
Cs1 W5 O21 W10 -116.5(13) 2_557 .
O36 W2 O22 W5 153.7(11) . .
O33 W2 O22 W5 50.5(11) . .
O25 W2 O22 W5 -30(3) . .
O32 W2 O22 W5 -109.8(11) . .
O2 W2 O22 W5 -41.9(11) . .
O4 W2 O22 W5 -9.6(10) . .
Cs4 W2 O22 W5 -146.7(9) 2_557 .
O36 W2 O22 Cs2 -10.6(9) . 2_557
O33 W2 O22 Cs2 -113.8(8) . 2_557
O25 W2 O22 Cs2 166.1(17) . 2_557
O32 W2 O22 Cs2 85.9(8) . 2_557
O2 W2 O22 Cs2 153.8(7) . 2_557
O4 W2 O22 Cs2 -173.8(10) . 2_557
Cs4 W2 O22 Cs2 49.0(7) 2_557 2_557
O39 W7 O24 W11 157.8(13) . .
O14 W7 O24 W11 -21(3) . .
O17 W7 O24 W11 -104.2(15) . .
O25 W7 O24 W11 56.8(15) . .
O2 W7 O24 W11 -6.1(12) . .
O7 W7 O24 W11 -44.1(15) . .
Cs3 W7 O24 W11 -172.6(15) . .
O35 W4 O26 W10 -154.2(16) . .
O18 W4 O26 W10 104.1(17) . .
O16 W4 O26 W10 23(3) . .
O9 W4 O26 W10 -55.4(17) . .
O1 W4 O26 W10 6.5(14) . .
O3 W4 O26 W10 40.1(17) . .
O44 W10 O26 W4 153.1(16) . .
O21 W10 O26 W4 -23(3) . .
O10 W10 O26 W4 53.3(17) . .
O27 W10 O26 W4 -103.8(17) . .
O6 W10 O26 W4 -41.7(17) . .
O1 W10 O26 W4 -6.3(14) . .
O40 W8 O27 W10 154.3(14) . .
O30 W8 O27 W10 56.9(15) . .
O28 W8 O27 W10 -105.7(15) . .
O23 W8 O27 W10 -26(3) . .
O6 W8 O27 W10 -4.9(13) . .
O5 W8 O27 W10 -42.1(16) . .
Cs4 W8 O27 W10 118.1(13) . .
O34 W3 O29 W5 -152.0(12) . .
O33 W3 O29 W5 -51.8(13) . .
O13 W3 O29 W5 28(3) . .
O12 W3 O29 W5 109.1(13) . .
O8 W3 O29 W5 44.0(13) . .
O4 W3 O29 W5 9.4(12) . .
O31 W5 O29 W3 151.0(13) . .
O21 W5 O29 W3 -108.5(14) . .
O22 W5 O29 W3 52.1(13) . .
O30 W5 O29 W3 -25(3) . .
O6 W5 O29 W3 -42.5(14) . .
O4 W5 O29 W3 -9.4(12) . .
Cs2 W5 O29 W3 112.4(11) 2_557 .
Cs1 W5 O29 W3 132.0(10) 2_557 .
O21 W5 O31 Cs2 156.7(8) . 2_557
O29 W5 O31 Cs2 -114.3(8) . 2_557
O22 W5 O31 Cs2 -23.2(8) . 2_557
O30 W5 O31 Cs2 64.3(9) . 2_557
O6 W5 O31 Cs2 105(2) . 2_557
O4 W5 O31 Cs2 -67(2) . 2_557
Cs1 W5 O31 Cs2 46.1(6) 2_557 2_557
O21 W5 O31 Cs1 110.5(9) . 2_557
O29 W5 O31 Cs1 -160.4(8) . 2_557
O22 W5 O31 Cs1 -69.4(8) . 2_557
O30 W5 O31 Cs1 18.2(10) . 2_557
O6 W5 O31 Cs1 59(2) . 2_557
O4 W5 O31 Cs1 -112.7(17) . 2_557
Cs2 W5 O31 Cs1 -46.1(6) 2_557 2_557
O34 W3 O33 W2 154.4(15) . .
O13 W3 O33 W2 -105.5(15) . .
O29 W3 O33 W2 53.0(15) . .
O12 W3 O33 W2 -30(3) . .
O8 W3 O33 W2 -40.3(16) . .
O4 W3 O33 W2 -8.8(13) . .
O22 W2 O36 Cs4 105.6(5) . 2_557
O33 W2 O36 Cs4 -163.6(6) . 2_557
O25 W2 O36 Cs4 -73.3(7) . 2_557
O32 W2 O36 Cs4 17.9(8) . 2_557
O2 W2 O36 Cs4 -24(2) . 2_557
O4 W2 O36 Cs4 149.1(18) . 2_557
O15 W6 O37 Cs1 159.7(9) . 2_657
O16 W6 O37 Cs1 -111.3(8) . 2_657
O17 W6 O37 Cs1 65.4(10) . 2_657
O19 W6 O37 Cs1 -21.0(9) . 2_657
O7 W6 O37 Cs1 111(2) . 2_657
O3 W6 O37 Cs1 -61(2) . 2_657
Cs2 W6 O37 Cs1 47.3(6) 2_657 2_657
O15 W6 O37 Cs2 112.4(9) . 2_657
O16 W6 O37 Cs2 -158.6(8) . 2_657
O17 W6 O37 Cs2 18.1(10) . 2_657
O19 W6 O37 Cs2 -68.2(9) . 2_657
O7 W6 O37 Cs2 63(2) . 2_657
O3 W6 O37 Cs2 -108.5(19) . 2_657
Cs1 W6 O37 Cs2 -47.3(6) 2_657 2_657
O18 W1 O38 Cs3 -165.0(6) . 2_657
O20 W1 O38 Cs3 16.3(8) . 2_657
O19 W1 O38 Cs3 105.3(6) . 2_657
O28 W1 O38 Cs3 -74.0(8) . 2_657
O5 W1 O38 Cs3 -29(2) . 2_657
O3 W1 O38 Cs3 150.4(19) . 2_657
O14 W7 O39 Cs3 -129.2(8) . .
O24 W7 O39 Cs3 51.0(9) . .
O17 W7 O39 Cs3 -33.4(9) . .
O25 W7 O39 Cs3 142.8(8) . .
O2 W7 O39 Cs3 95.0(18) . .
O7 W7 O39 Cs3 -73.2(18) . .
O27 W8 O40 Cs4 -124.1(8) . .
O30 W8 O40 Cs4 -31.6(9) . .
O28 W8 O40 Cs4 145.3(9) . .
O23 W8 O40 Cs4 55.9(9) . .
O6 W8 O40 Cs4 -67(2) . .
O5 W8 O40 Cs4 97.5(17) . .
O23 W11 O41 Cs2 50(3) . .
O24 W11 O41 Cs2 -129(2) . .
O32 W11 O41 Cs2 140(2) . .
O20 W11 O41 Cs2 -39(3) . .
O5 W11 O41 Cs2 6(4) . .
O2 W11 O41 Cs2 179.4(18) . .
Cs4 W11 O41 Cs2 159(3) 2_557 .
Cs3 W11 O41 Cs2 -24(2) 2_657 .
O23 W11 O41 Cs1 -141(2) . .
O24 W11 O41 Cs1 40(2) . .
O32 W11 O41 Cs1 -50(2) . .
O20 W11 O41 Cs1 130(2) . .
O5 W11 O41 Cs1 175.4(17) . .
O2 W11 O41 Cs1 -11(4) . .
Cs4 W11 O41 Cs1 -31.8(18) 2_557 .
Cs3 W11 O41 Cs1 146(2) 2_657 .
O23 W11 O41 Cs4 -108.7(7) . 2_557
O24 W11 O41 Cs4 72.3(7) . 2_557
O32 W11 O41 Cs4 -18.6(8) . 2_557
O20 W11 O41 Cs4 162.3(7) . 2_557
O5 W11 O41 Cs4 -152.7(16) . 2_557
O2 W11 O41 Cs4 21(2) . 2_557
Cs3 W11 O41 Cs4 177.5(9) 2_657 2_557
O23 W11 O41 Cs3 73.8(7) . 2_657
O24 W11 O41 Cs3 -105.2(7) . 2_657
O32 W11 O41 Cs3 163.9(7) . 2_657
O20 W11 O41 Cs3 -15.2(8) . 2_657
O5 W11 O41 Cs3 30(2) . 2_657
O2 W11 O41 Cs3 -156.8(16) . 2_657
Cs4 W11 O41 Cs3 -177.5(9) 2_557 2_657
O116 Cr5 O113 Cr6 42.6(8) . .
O124 Cr5 O113 Cr6 132.0(7) . .
O114 Cr5 O113 Cr6 -50.4(7) . .
O123 Cr5 O113 Cr6 -137.4(7) . .
O116 Cr5 O113 Cr4 -137.8(7) . .
O124 Cr5 O113 Cr4 -48.3(7) . .
O114 Cr5 O113 Cr4 129.3(7) . .
O123 Cr5 O113 Cr4 42.3(8) . .
C5 N1 C1 C2 -8(3) . .
Cr1 N1 C1 C2 164.5(15) . .
N1 C1 C2 C3 2(3) . .
C1 C2 C3 C4 6(3) . .
C1 C2 C3 C6 -176(2) . .
C2 C3 C4 C5 -8(3) . .
C6 C3 C4 C5 174(2) . .
C1 N1 C5 C4 5(3) . .
Cr1 N1 C5 C4 -167.3(15) . .
C3 C4 C5 N1 3(3) . .
C2 C3 C6 C7 83(3) . .
C4 C3 C6 C7 -99(3) . .
C12 N2 C8 C9 1(3) . .
Cr2 N2 C8 C9 179.4(15) . .
N2 C8 C9 C10 -1(3) . .
C8 C9 C10 C11 1(3) . .
C8 C9 C10 C13 -178.1(19) . .
C9 C10 C11 C12 0(3) . .
C13 C10 C11 C12 179(2) . .
C8 N2 C12 C11 -1(3) . .
Cr2 N2 C12 C11 -179.0(16) . .
C10 C11 C12 N2 1(3) . .
C9 C10 C13 C14 108(2) . .
C11 C10 C13 C14 -71(3) . .
C19 N3 C15 C16 0(3) . .
Cr3 N3 C15 C16 -174.1(15) . .
Cs3 N3 C15 C16 95.4(19) 2_657 .
C19 N3 C15 Cs3 -95.4(16) . 2_657
Cr3 N3 C15 Cs3 90.5(10) . 2_657
N3 C15 C16 C17 4(3) . .
Cs3 C15 C16 C17 95(2) 2_657 .
N3 C15 C16 Cs2 -67(2) . .
Cs3 C15 C16 Cs2 24.0(10) 2_657 .
N3 C15 C16 Cs3 -91.2(19) . 2_657
C15 C16 C17 C18 -6(3) . .
Cs2 C16 C17 C18 88.9(19) . .
Cs3 C16 C17 C18 63(2) 2_657 .
C15 C16 C17 C20 173.8(19) . .
Cs2 C16 C17 C20 -91.8(19) . .
Cs3 C16 C17 C20 -117.6(18) 2_657 .
C15 C16 C17 Cs2 -94.4(19) . .
Cs3 C16 C17 Cs2 -25.9(10) 2_657 .
C16 C17 C18 C19 4(3) . .
C20 C17 C18 C19 -175.8(18) . .
Cs2 C17 C18 C19 95.0(17) . .
C16 C17 C18 Cs2 -91(2) . .
C20 C17 C18 Cs2 89.2(17) . .
C15 N3 C19 C18 -2(3) . .
Cr3 N3 C19 C18 171.9(15) . .
Cs3 N3 C19 C18 -78(2) 2_657 .
C17 C18 C19 N3 0(3) . .
Cs2 C18 C19 N3 74(2) . .
C16 C17 C20 C21 -51(3) . .
C18 C17 C20 C21 128(3) . .
Cs2 C17 C20 C21 -144(2) . .
C16 C17 C20 Cs2 93(2) . .
C18 C17 C20 Cs2 -87.7(18) . .
Cr1 O103 C22 O104 20(4) . .
Cr3 O104 C22 O103 4(3) . .
Cr1 O101 C23 O102 12(3) . .
Cr1 O101 C23 Cs3 -68(3) . 2_657
Cr3 O102 C23 O101 16(3) . .
Cs3 O102 C23 O101 -134(2) 2_657 .
Cr3 O102 C23 Cs3 150.1(19) . 2_657
Cr1 O107 C24 O108 7(3) . .
Cr2 O108 C24 O107 10(3) . .
Cr1 O105 C25 O106 8(4) . .
Cr2 O106 C25 O105 11(4) . .
Cr3 O110 C26 O109 8(3) . .
Cr2 O109 C26 O110 13(3) . .
Cr3 O112 C27 O111 2(3) . .
Cr2 O111 C27 O112 23(4) . .
C32 N4 C28 C29 -2(3) . .
Cr4 N4 C28 C29 173.2(15) . .
Cs4 N4 C28 C29 -96(2) . .
C32 N4 C28 Cs4 94.8(18) . .
Cr4 N4 C28 Cs4 -90.4(11) . .
N4 C28 C29 C30 -2(3) . .
Cs4 C28 C29 C30 -93.8(19) . .
C28 C29 C30 C31 5(3) . .
C28 C29 C30 C33 -176.5(19) . .
C28 C29 C30 Cs1 93.0(19) . 2_557
C29 C30 C31 C32 -3(3) . .
C33 C30 C31 C32 178.2(19) . .
Cs1 C30 C31 C32 -93.3(19) 2_557 .
C29 C30 C31 Cs1 90.4(19) . 2_557
C33 C30 C31 Cs1 -88.5(18) . 2_557
C28 N4 C32 C31 3(3) . .
Cr4 N4 C32 C31 -171.3(15) . .
Cs4 N4 C32 C31 80(2) . .
C30 C31 C32 N4 -1(3) . .
Cs1 C31 C32 N4 -75.6(19) 2_557 .
C31 C30 C33 C34 -127(2) . .
C29 C30 C33 C34 54(3) . .
Cs1 C30 C33 C34 145(2) 2_557 .
C39 N5 C35 C36 -1(3) . .
Cr5 N5 C35 C36 179.7(15) . .
N5 C35 C36 C37 -1(3) . .
C35 C36 C37 C38 2(3) . .
C35 C36 C37 C40 -180.0(19) . .
C36 C37 C38 C39 -2(3) . .
C40 C37 C38 C39 -180.0(18) . .
C35 N5 C39 C38 1(3) . .
Cr5 N5 C39 C38 -179.7(14) . .
C37 C38 C39 N5 1(3) . .
C38 C37 C40 C41 -110(2) . .
C36 C37 C40 C41 72(2) . .
C46 N6 C42 C43 4(3) . .
Cr6 N6 C42 C43 -163.4(15) . .
N6 C42 C43 C44 -3(3) . .
C42 C43 C44 C45 1(3) . .
C42 C43 C44 C47 177(2) . .
C43 C44 C45 C46 0(3) . .
C47 C44 C45 C46 -176(2) . .
C42 N6 C46 C45 -3(3) . .
Cr6 N6 C46 C45 164.7(15) . .
C44 C45 C46 N6 1(3) . .
C45 C44 C47 C48 92(3) . .
C43 C44 C47 C48 -84(3) . .
Cr6 O118 C49 O119 -16(3) . .
Cr6 O118 C49 Cs4 62(3) . .
Cr4 O119 C49 O118 -14(3) . .
Cs4 O119 C49 O118 136.0(18) . .
Cr4 O119 C49 Cs4 -149.5(17) . .
Cr4 O121 C50 O120 -9(3) . .
Cr6 O120 C50 O121 -17(3) . .
Cr5 O123 C51 O122 -17(3) . .
Cr4 O122 C51 O123 -5(3) . .
Cr5 O124 C52 O125 -17(3) . .
Cr4 O125 C52 O124 -5(3) . .
Cr6 O117 C53 O116 -3(3) . .
Cr5 O116 C53 O117 -14(3) . .
Cr6 O115 C54 O114 -8(3) . .
Cr5 O114 C54 O115 -12(3) . .
